data_7113659
loop_
_publ_author_name
'Cherian, Anna E.'
'Lobkovsky, Emil B.'
'Coates, Geoffrey W.'

_publ_section_title
;
 Chiral anilines: development of C2-symmetric, late-transition metal
 catalysts for isoselective 2-butene polymerization
;
_journal_coden_ASTM CHCOFS
_journal_issue 20
_journal_name_full
;
 Chemical Communications (Cambridge, United Kingdom)
;
_journal_page_first 2566
_journal_page_last 2567
_journal_paper_doi 10.1039/b307659h
_journal_year 2003
_chemical_formula_moiety 'C58 H52 Br2 N2 Ni, (C4 H8 O)0.5'
_chemical_formula_sum 'C60 H56 Br2 N2 Ni O0.5'
_chemical_formula_weight 1027.73
_space_group_IT_number 4
_symmetry_cell_setting monoclinic
_symmetry_space_group_name_Hall 'P 2yb'
_symmetry_space_group_name_H-M 'P 1 21 1'
_atom_sites_solution_hydrogens geom
_atom_sites_solution_primary direct
_atom_sites_solution_secondary difmap
_audit_creation_method SHELXL-97
_cell_angle_alpha 90.00
_cell_angle_beta 99.863(2)
_cell_angle_gamma 90.00
_cell_formula_units_Z 12
_cell_length_a 26.236(3)
_cell_length_b 15.3526(16)
_cell_length_c 39.579(4)
_cell_measurement_temperature 173(2)
_cell_volume 15706(3)
_computing_cell_refinement 'Bruker SAINT'
_computing_data_collection 'Bruker SMART'
_computing_data_reduction 'Bruker SHELXTL'
_computing_molecular_graphics 'Bruker SHELXTL'
_computing_publication_material 'Bruker SHELXTL'
_computing_structure_refinement 'SHELXL-97 (Sheldrick, 1997)'
_computing_structure_solution 'SHELXS-97 (Sheldrick, 1990)'
_diffrn_ambient_temperature 173(2)
_diffrn_measured_fraction_theta_full 0.866
_diffrn_measured_fraction_theta_max 0.866
_diffrn_measurement_device_type 'Bruker 1K CCD area detector'
_diffrn_measurement_method '0.3 deg. omega scans'
_diffrn_radiation_monochromator graphite
_diffrn_radiation_source 'fine-focus sealed tube'
_diffrn_radiation_type MoK\a
_diffrn_radiation_wavelength 0.71073
_diffrn_reflns_av_R_equivalents 0.0475
_diffrn_reflns_av_sigmaI/netI 0.1255
_diffrn_reflns_limit_h_max 11
_diffrn_reflns_limit_h_min -26
_diffrn_reflns_limit_k_max 15
_diffrn_reflns_limit_k_min -13
_diffrn_reflns_limit_l_max 34
_diffrn_reflns_limit_l_min -34
_diffrn_reflns_number 23732
_diffrn_reflns_theta_full 20.82
_diffrn_reflns_theta_max 20.82
_diffrn_reflns_theta_min 0.79
_exptl_absorpt_coefficient_mu 1.937
_exptl_absorpt_correction_T_max 0.8299
_exptl_absorpt_correction_T_min 0.5113
_exptl_absorpt_correction_type SADABS
_exptl_crystal_colour red
_exptl_crystal_density_diffrn 1.304
_exptl_crystal_density_method 'not measured'
_exptl_crystal_description rod
_exptl_crystal_F_000 6338
_exptl_crystal_size_max 0.40
_exptl_crystal_size_mid 0.15
_exptl_crystal_size_min 0.10
_refine_diff_density_max 2.141
_refine_diff_density_min -0.494
_refine_diff_density_rms 0.105
_refine_ls_abs_structure_details 'Flack H D (1983), Acta Cryst. A39, 876-881'
_refine_ls_abs_structure_Flack 0.051(13)
_refine_ls_extinction_method none
_refine_ls_goodness_of_fit_ref 1.051
_refine_ls_hydrogen_treatment riding
_refine_ls_matrix_type fullcycle
_refine_ls_number_parameters 1663
_refine_ls_number_reflns 22121
_refine_ls_number_restraints 3457
_refine_ls_restrained_S_all 1.004
_refine_ls_R_factor_all 0.1176
_refine_ls_R_factor_gt 0.0819
_refine_ls_shift/su_max 0.443
_refine_ls_shift/su_mean 0.024
_refine_ls_structure_factor_coef Fsqd
_refine_ls_weighting_details 'calc w=1/[\s^2^(Fo^2^)+(0.1112P)^2^+0.0000P] where P=(Fo^2^+2Fc^2^)/3'
_refine_ls_weighting_scheme calc
_refine_ls_wR_factor_gt 0.1976
_refine_ls_wR_factor_ref 0.2151
_reflns_number_gt 14561
_reflns_number_total 22121
_reflns_threshold_expression >2sigma(I)
_cod_duplicate_entry 7104846
_cod_data_source_file b307659h.txt
_cod_data_source_block anna6
_cod_depositor_comments
;
 Changing the summary chemical formula to 'C60 H56 Br2 N2 Ni O0.5' and
 the moiety chemical formula to 'C58 H52 Br2 N2 Ni, (C4 H8 O)0.5'.

 Antanas Vaitkus,
 2018-08-15

The following automatic conversions were performed:

'_symmetry_cell_setting' value 'Monoclinic' changed to 'monoclinic'
according to
/usr/data/users/saulius/automatic-downloads/retrospective/RSC/lib/dictionaries/cif_core.dic
dictionary named 'cif_core.dic' version 2.4.2 from 2011-04-26.

Automatic conversion script
Id: cif_fix_values 2281 2013-09-26 08:29:07Z andrius 
;
_cod_original_cell_volume 15707(3)
_cod_original_sg_symbol_H-M P2(1)
_cod_original_formula_sum '(C58 H52 Br2 N2 Ni)6 * (C4 H8 O)3'
_cod_database_code 7113659

loop_
_symmetry_equiv_pos_as_xyz
'x, y, z'
'-x, y+1/2, -z'

loop_
_atom_site_label
_atom_site_type_symbol
_atom_site_fract_x
_atom_site_fract_y
_atom_site_fract_z
_atom_site_U_iso_or_equiv
_atom_site_adp_type
_atom_site_occupancy
_atom_site_symmetry_multiplicity
_atom_site_calc_flag
_atom_site_refinement_flags
Ni1 Ni 0.62650(8) 0.03444(17) 0.54715(6) 0.0343(7) Uani 1 1 d .
Br1 Br 0.69879(8) 0.03478(16) 0.51956(6) 0.0494(6) Uani 1 1 d .
Br2 Br 0.58220(9) 0.16379(16) 0.55225(6) 0.0594(7) Uani 1 1 d .
N1 N 0.5749(5) -0.0621(8) 0.5311(4) 0.024(4) Uiso 1 1 d .
N2 N 0.6456(5) -0.0468(9) 0.5886(4) 0.029(4) Uiso 1 1 d .
Ni1D Ni 0.68442(9) 0.54348(17) 0.11180(6) 0.0376(7) Uani 1 1 d .
Br1D Br 0.60475(8) 0.53449(17) 0.13130(6) 0.0601(7) Uani 1 1 d .
Br2D Br 0.72740(8) 0.67533(15) 0.10891(6) 0.0505(7) Uani 1 1 d .
N1D N 0.7400(5) 0.4522(8) 0.1299(4) 0.024(4) Uiso 1 1 d .
N2D N 0.6710(5) 0.4642(8) 0.0705(4) 0.025(4) Uiso 1 1 d .
Ni1E Ni 1.06308(9) 0.54091(17) 0.79092(6) 0.0347(7) Uani 1 1 d .
Br1E Br 0.98860(7) 0.54878(15) 0.81596(6) 0.0448(6) Uani 1 1 d .
Br2E Br 1.11215(9) 0.66401(16) 0.78383(6) 0.0570(7) Uani 1 1 d .
N1E N 1.1102(5) 0.4429(8) 0.8109(4) 0.022(4) Uiso 1 1 d .
N2E N 1.0509(5) 0.4588(9) 0.7505(4) 0.032(4) Uiso 1 1 d .
Ni1C Ni 0.41382(8) 0.02021(18) 0.22386(6) 0.0368(7) Uani 1 1 d .
Br1C Br 0.40835(7) -0.09737(15) 0.18641(6) 0.0524(7) Uani 1 1 d .
Br2C Br 0.40888(7) 0.00586(15) 0.28222(6) 0.0474(6) Uani 1 1 d .
N1C N 0.4750(5) 0.1028(10) 0.2192(4) 0.041(4) Uiso 1 1 d .
N2C N 0.3672(5) 0.1200(9) 0.2019(4) 0.027(4) Uiso 1 1 d .
Ni1A Ni 0.78118(8) 0.02065(17) -0.10357(7) 0.0369(7) Uani 1 1 d .
Br1A Br 0.79208(8) -0.10542(16) -0.13489(6) 0.0572(7) Uani 1 1 d .
Br2A Br 0.75452(7) 0.01445(16) -0.05021(5) 0.0441(6) Uani 1 1 d .
N1A N 0.8430(5) 0.0979(8) -0.1042(4) 0.027(4) Uiso 1 1 d .
N2A N 0.7416(5) 0.1184(9) -0.1338(4) 0.031(4) Uiso 1 1 d .
Ni1B Ni 0.88857(8) 0.51424(18) 0.42628(6) 0.0353(7) Uani 1 1 d .
Br1B Br 0.89612(8) 0.51631(16) 0.36826(6) 0.0536(6) Uani 1 1 d .
Br2B Br 0.89734(8) 0.38451(15) 0.45770(6) 0.0494(6) Uani 1 1 d .
N1B N 0.9302(5) 0.6067(9) 0.4554(4) 0.029(4) Uiso 1 1 d .
N2B N 0.8292(5) 0.5950(8) 0.4324(3) 0.024(4) Uiso 1 1 d .
C1 C 0.5794(6) -0.1247(11) 0.5529(4) 0.023(5) Uiso 1 1 d .
C2 C 0.5522(7) -0.2106(13) 0.5552(5) 0.041(6) Uiso 1 1 d .
C3 C 0.5139(6) -0.2520(12) 0.5320(5) 0.032(5) Uiso 1 1 d .
H3A H 0.5002 -0.2276 0.5103 0.039 Uiso 1 1 calc R
C4 C 0.4964(7) -0.3353(14) 0.5434(5) 0.049(6) Uiso 1 1 d .
H4A H 0.4712 -0.3680 0.5285 0.059 Uiso 1 1 calc R
C5 C 0.5168(7) -0.3687(13) 0.5771(5) 0.042(6) Uiso 1 1 d .
H5A H 0.5036 -0.4217 0.5845 0.051 Uiso 1 1 calc R
C6 C 0.5556(6) -0.3239(12) 0.5989(5) 0.027(5) Uiso 1 1 d .
C7 C 0.5810(7) -0.3515(13) 0.6306(5) 0.036(5) Uiso 1 1 d .
H7A H 0.5725 -0.4062 0.6394 0.043 Uiso 1 1 calc R
C8 C 0.6171(8) -0.3026(14) 0.6488(6) 0.056(7) Uiso 1 1 d .
H8A H 0.6329 -0.3240 0.6706 0.068 Uiso 1 1 calc R
C9 C 0.6344(7) -0.2185(12) 0.6382(5) 0.035(5) Uiso 1 1 d .
H9A H 0.6599 -0.1841 0.6521 0.042 Uiso 1 1 calc R
C10 C 0.6105(7) -0.1939(13) 0.6063(6) 0.041(6) Uiso 1 1 d .
C11 C 0.6146(7) -0.1162(13) 0.5847(5) 0.040(5) Uiso 1 1 d .
C12 C 0.5723(7) -0.2437(13) 0.5866(5) 0.040(6) Uiso 1 1 d .
C13 C 0.5379(6) -0.0674(12) 0.4985(5) 0.030(5) Uiso 1 1 d .
C14 C 0.5485(6) -0.0929(12) 0.4687(5) 0.030(5) Uiso 1 1 d .
C15 C 0.5080(8) -0.1057(15) 0.4395(6) 0.061(7) Uiso 1 1 d .
H15A H 0.5156 -0.1282 0.4186 0.074 Uiso 1 1 calc R
C16 C 0.4563(7) -0.0839(12) 0.4430(5) 0.036(5) Uiso 1 1 d .
C17 C 0.4467(8) -0.0513(13) 0.4743(6) 0.047(6) Uiso 1 1 d .
H17A H 0.4122 -0.0347 0.4759 0.056 Uiso 1 1 calc R
C18 C 0.4834(7) -0.0419(12) 0.5025(5) 0.036(5) Uiso 1 1 d .
C19 C 0.4145(8) -0.0969(16) 0.4113(6) 0.075(8) Uiso 1 1 d .
H19A H 0.3808 -0.0793 0.4167 0.113 Uiso 1 1 calc R
H19B H 0.4132 -0.1584 0.4046 0.113 Uiso 1 1 calc R
H19C H 0.4226 -0.0612 0.3924 0.113 Uiso 1 1 calc R
C20 C 0.6041(6) -0.1200(12) 0.4642(5) 0.030(5) Uiso 1 1 d .
H20A H 0.6288 -0.0943 0.4837 0.036 Uiso 1 1 calc R
C21 C 0.6161(7) -0.0807(12) 0.4312(6) 0.054(6) Uiso 1 1 d D
C22 C 0.6217(6) 0.0075(13) 0.4285(6) 0.058(6) Uiso 1 1 d D
H22A H 0.6172 0.0436 0.4472 0.069 Uiso 1 1 calc R
C23 C 0.6340(8) 0.0462(19) 0.3989(6) 0.102(10) Uiso 1 1 d D
H23A H 0.6375 0.1076 0.3973 0.122 Uiso 1 1 calc R
C24 C 0.6408(9) -0.0072(15) 0.3722(7) 0.089(9) Uiso 1 1 d D
H24A H 0.6507 0.0189 0.3526 0.107 Uiso 1 1 calc R
C25 C 0.6341(9) -0.0960(16) 0.3720(7) 0.097(9) Uiso 1 1 d D
H25A H 0.6365 -0.1315 0.3527 0.116 Uiso 1 1 calc R
C26 C 0.6237(8) -0.1285(17) 0.4026(6) 0.075(8) Uiso 1 1 d D
H26A H 0.6214 -0.1900 0.4043 0.090 Uiso 1 1 calc R
C27 C 0.6088(7) -0.2154(12) 0.4669(5) 0.045(6) Uiso 1 1 d .
H27A H 0.6431 -0.2331 0.4627 0.068 Uiso 1 1 calc R
H27B H 0.5821 -0.2426 0.4498 0.068 Uiso 1 1 calc R
H27C H 0.6045 -0.2340 0.4899 0.068 Uiso 1 1 calc R
C28 C 0.4747(6) 0.0016(11) 0.5375(5) 0.032(5) Uiso 1 1 d .
H28A H 0.5068 0.0349 0.5469 0.038 Uiso 1 1 calc R
C29 C 0.4643(6) -0.0616(12) 0.5651(5) 0.049(6) Uiso 1 1 d D
C30 C 0.4251(6) -0.1199(10) 0.5563(5) 0.050(6) Uiso 1 1 d D
H30A H 0.4070 -0.1230 0.5333 0.060 Uiso 1 1 calc R
C31 C 0.4121(8) -0.1749(13) 0.5816(5) 0.063(7) Uiso 1 1 d D
H31A H 0.3857 -0.2176 0.5762 0.076 Uiso 1 1 calc R
C32 C 0.4385(7) -0.1656(13) 0.6148(5) 0.060(7) Uiso 1 1 d D
H32A H 0.4273 -0.1992 0.6324 0.072 Uiso 1 1 calc R
C33 C 0.4801(8) -0.1105(14) 0.6239(6) 0.079(8) Uiso 1 1 d D
H33A H 0.4997 -0.1093 0.6465 0.095 Uiso 1 1 calc R
C34 C 0.4915(8) -0.0574(13) 0.5982(5) 0.055(7) Uiso 1 1 d D
H34A H 0.5189 -0.0166 0.6034 0.066 Uiso 1 1 calc R
C35 C 0.4305(7) 0.0681(13) 0.5281(6) 0.055(7) Uiso 1 1 d .
H35A H 0.4236 0.0968 0.5490 0.082 Uiso 1 1 calc R
H35B H 0.3992 0.0379 0.5169 0.082 Uiso 1 1 calc R
H35C H 0.4405 0.1119 0.5124 0.082 Uiso 1 1 calc R
C36 C 0.6850(7) -0.0378(13) 0.6184(6) 0.039(6) Uiso 1 1 d .
C37 C 0.6753(7) 0.0149(14) 0.6444(5) 0.043(5) Uiso 1 1 d .
C38 C 0.7130(6) 0.0189(13) 0.6731(5) 0.036(5) Uiso 1 1 d .
H38A H 0.7071 0.0552 0.6915 0.044 Uiso 1 1 calc R
C39 C 0.7604(7) -0.0282(13) 0.6769(6) 0.044(6) Uiso 1 1 d .
C40 C 0.7677(7) -0.0762(12) 0.6487(5) 0.035(5) Uiso 1 1 d .
H40A H 0.7989 -0.1080 0.6494 0.041 Uiso 1 1 calc R
C41 C 0.7310(7) -0.0792(12) 0.6197(5) 0.032(5) Uiso 1 1 d .
C42 C 0.8009(8) -0.0222(14) 0.7097(6) 0.060(7) Uiso 1 1 d .
H42A H 0.7877 0.0143 0.7265 0.089 Uiso 1 1 calc R
H42B H 0.8328 0.0035 0.7042 0.089 Uiso 1 1 calc R
H42C H 0.8084 -0.0807 0.7192 0.089 Uiso 1 1 calc R
C43 C 0.6236(6) 0.0609(12) 0.6448(5) 0.035(5) Uiso 1 1 d .
H43A H 0.6037 0.0629 0.6209 0.041 Uiso 1 1 calc R
C44 C 0.6352(6) 0.1569(12) 0.6580(5) 0.042(6) Uiso 1 1 d D
C45 C 0.6136(7) 0.1917(14) 0.6848(5) 0.067(7) Uiso 1 1 d D
H45A H 0.5931 0.1553 0.6966 0.081 Uiso 1 1 calc R
C46 C 0.6211(8) 0.2774(14) 0.6948(6) 0.091(9) Uiso 1 1 d D
H46A H 0.6064 0.3020 0.7130 0.110 Uiso 1 1 calc R
C47 C 0.6514(9) 0.3244(17) 0.6764(6) 0.088(9) Uiso 1 1 d D
H47A H 0.6574 0.3836 0.6828 0.106 Uiso 1 1 calc R
C48 C 0.6741(9) 0.2954(14) 0.6495(6) 0.076(8) Uiso 1 1 d D
H48A H 0.6937 0.3327 0.6375 0.091 Uiso 1 1 calc R
C49 C 0.6665(8) 0.2074(13) 0.6412(6) 0.068(7) Uiso 1 1 d D
H49A H 0.6828 0.1822 0.6238 0.082 Uiso 1 1 calc R
C50 C 0.5929(7) 0.0071(13) 0.6673(5) 0.051(6) Uiso 1 1 d .
H50A H 0.5876 -0.0520 0.6579 0.077 Uiso 1 1 calc R
H50B H 0.5594 0.0347 0.6676 0.077 Uiso 1 1 calc R
H50C H 0.6124 0.0041 0.6907 0.077 Uiso 1 1 calc R
C51 C 0.7416(7) -0.1255(13) 0.5875(6) 0.046(6) Uiso 1 1 d .
H51A H 0.7218 -0.0926 0.5676 0.055 Uiso 1 1 calc R
C52 C 0.7244(5) -0.2199(10) 0.5825(4) 0.023(5) Uiso 1 1 d D
C53 C 0.6954(5) -0.2443(11) 0.5519(4) 0.041(6) Uiso 1 1 d D
H53A H 0.6871 -0.2040 0.5335 0.049 Uiso 1 1 calc R
C54 C 0.6787(7) -0.3291(11) 0.5485(5) 0.068(7) Uiso 1 1 d D
H54A H 0.6583 -0.3472 0.5275 0.082 Uiso 1 1 calc R
C55 C 0.6906(7) -0.3883(13) 0.5745(4) 0.054(6) Uiso 1 1 d D
H55A H 0.6787 -0.4466 0.5710 0.065 Uiso 1 1 calc R
C56 C 0.7196(7) -0.3652(11) 0.6057(5) 0.043(6) Uiso 1 1 d D
H56A H 0.7272 -0.4053 0.6241 0.052 Uiso 1 1 calc R
C57 C 0.7370(6) -0.2803(10) 0.6083(5) 0.035(5) Uiso 1 1 d D
H57A H 0.7586 -0.2626 0.6289 0.042 Uiso 1 1 calc R
C58 C 0.8011(7) -0.1176(14) 0.5839(5) 0.055(6) Uiso 1 1 d .
H58A H 0.8068 -0.1473 0.5630 0.083 Uiso 1 1 calc R
H58B H 0.8225 -0.1448 0.6038 0.083 Uiso 1 1 calc R
H58C H 0.8104 -0.0560 0.5828 0.083 Uiso 1 1 calc R
C1D C 0.7399(6) 0.3927(11) 0.1053(4) 0.017(4) Uiso 1 1 d .
C2D C 0.7691(7) 0.3086(12) 0.1052(5) 0.033(5) Uiso 1 1 d .
C3D C 0.8032(6) 0.2651(12) 0.1279(5) 0.034(5) Uiso 1 1 d .
H3DA H 0.8138 0.2855 0.1507 0.040 Uiso 1 1 calc R
C4D C 0.8233(8) 0.1847(14) 0.1159(6) 0.051(6) Uiso 1 1 d .
H4DA H 0.8487 0.1531 0.1311 0.061 Uiso 1 1 calc R
C5D C 0.8073(6) 0.1535(12) 0.0842(5) 0.028(5) Uiso 1 1 d .
H5DA H 0.8208 0.0996 0.0779 0.034 Uiso 1 1 calc R
C6D C 0.7696(7) 0.2005(12) 0.0591(5) 0.039(6) Uiso 1 1 d .
C7D C 0.7486(7) 0.1714(13) 0.0264(5) 0.041(5) Uiso 1 1 d .
H7DA H 0.7604 0.1191 0.0174 0.049 Uiso 1 1 calc R
C8D C 0.7097(8) 0.2214(13) 0.0073(6) 0.053(6) Uiso 1 1 d .
H8DA H 0.6946 0.2009 -0.0148 0.063 Uiso 1 1 calc R
C9D C 0.6915(6) 0.3003(11) 0.0187(5) 0.024(5) Uiso 1 1 d .
H9DA H 0.6659 0.3331 0.0043 0.029 Uiso 1 1 calc R
C10D C 0.7115(7) 0.3293(13) 0.0512(5) 0.038(5) Uiso 1 1 d .
C11D C 0.7023(6) 0.4021(12) 0.0729(5) 0.030(5) Uiso 1 1 d .
C12D C 0.7502(7) 0.2747(12) 0.0726(5) 0.033(5) Uiso 1 1 d .
C13D C 0.7781(7) 0.4441(11) 0.1608(5) 0.028(5) Uiso 1 1 d .
C14D C 0.7622(7) 0.4088(13) 0.1890(6) 0.041(6) Uiso 1 1 d .
C15D C 0.7979(7) 0.3943(12) 0.2170(5) 0.035(5) Uiso 1 1 d .
H15E H 0.7869 0.3725 0.2370 0.042 Uiso 1 1 calc R
C16D C 0.8508(7) 0.4098(13) 0.2180(6) 0.043(6) Uiso 1 1 d .
C17D C 0.8631(7) 0.4492(12) 0.1895(5) 0.036(5) Uiso 1 1 d .
H17E H 0.8983 0.4646 0.1900 0.044 Uiso 1 1 calc R
C18D C 0.8296(8) 0.4678(14) 0.1610(6) 0.051(6) Uiso 1 1 d .
C19D C 0.8899(8) 0.3977(15) 0.2492(6) 0.066(7) Uiso 1 1 d .
H19M H 0.9241 0.4137 0.2444 0.099 Uiso 1 1 calc R
H19N H 0.8902 0.3366 0.2564 0.099 Uiso 1 1 calc R
H19O H 0.8813 0.4348 0.2676 0.099 Uiso 1 1 calc R
C20D C 0.7060(7) 0.3883(14) 0.1918(6) 0.048(6) Uiso 1 1 d .
H20E H 0.6843 0.4115 0.1704 0.057 Uiso 1 1 calc R
C21D C 0.6872(7) 0.4344(12) 0.2218(6) 0.054(7) Uiso 1 1 d D
C22D C 0.6808(6) 0.5233(13) 0.2199(6) 0.065(7) Uiso 1 1 d D
H22E H 0.6865 0.5520 0.1996 0.078 Uiso 1 1 calc R
C23D C 0.6664(8) 0.5732(17) 0.2459(6) 0.097(10) Uiso 1 1 d D
H23E H 0.6609 0.6343 0.2442 0.116 Uiso 1 1 calc R
C24D C 0.6610(8) 0.5253(15) 0.2744(6) 0.079(7) Uiso 1 1 d D
H24E H 0.6530 0.5568 0.2935 0.094 Uiso 1 1 calc R
C25D C 0.6661(9) 0.4362(15) 0.2782(7) 0.098(10) Uiso 1 1 d D
H25E H 0.6617 0.4076 0.2988 0.118 Uiso 1 1 calc R
C26D C 0.6777(9) 0.3911(18) 0.2507(6) 0.085(8) Uiso 1 1 d D
H26E H 0.6793 0.3293 0.2515 0.102 Uiso 1 1 calc R
C27D C 0.6958(7) 0.2942(13) 0.1922(6) 0.051(6) Uiso 1 1 d .
H27M H 0.6591 0.2844 0.1930 0.077 Uiso 1 1 calc R
H27N H 0.7169 0.2680 0.2125 0.077 Uiso 1 1 calc R
H27O H 0.7045 0.2674 0.1715 0.077 Uiso 1 1 calc R
C28D C 0.8433(6) 0.5185(13) 0.1301(5) 0.037(5) Uiso 1 1 d .
H28E H 0.8154 0.5626 0.1234 0.044 Uiso 1 1 calc R
C29D C 0.8487(6) 0.4672(10) 0.0974(5) 0.038(6) Uiso 1 1 d D
C30D C 0.8846(6) 0.4010(9) 0.1006(5) 0.036(5) Uiso 1 1 d D
H30E H 0.9044 0.3851 0.1221 0.044 Uiso 1 1 calc R
C31D C 0.8900(6) 0.3591(11) 0.0706(4) 0.038(6) Uiso 1 1 d D
H31E H 0.9146 0.3135 0.0710 0.045 Uiso 1 1 calc R
C32D C 0.8598(7) 0.3833(13) 0.0398(5) 0.065(7) Uiso 1 1 d D
H32E H 0.8838 0.3949 0.0236 0.078 Uiso 1 1 calc R
H32F H 0.8393 0.3315 0.0311 0.078 Uiso 1 1 calc R
C33D C 0.8257(7) 0.4529(12) 0.0372(6) 0.064(7) Uiso 1 1 d D
H33E H 0.8073 0.4710 0.0155 0.077 Uiso 1 1 calc R
C34D C 0.8191(7) 0.4951(12) 0.0670(4) 0.048(6) Uiso 1 1 d D
H34E H 0.7950 0.5415 0.0666 0.057 Uiso 1 1 calc R
C35D C 0.8953(8) 0.5710(14) 0.1429(6) 0.069(7) Uiso 1 1 d .
H35M H 0.8916 0.6054 0.1632 0.103 Uiso 1 1 calc R
H35N H 0.9023 0.6100 0.1246 0.103 Uiso 1 1 calc R
H35O H 0.9241 0.5299 0.1487 0.103 Uiso 1 1 calc R
C36D C 0.6283(7) 0.4688(12) 0.0399(5) 0.032(5) Uiso 1 1 d .
C37D C 0.6337(7) 0.5290(14) 0.0136(5) 0.043(5) Uiso 1 1 d .
C38D C 0.5944(6) 0.5268(13) -0.0146(5) 0.041(5) Uiso 1 1 d .
H38E H 0.5951 0.5697 -0.0318 0.049 Uiso 1 1 calc R
C39D C 0.5550(7) 0.4684(13) -0.0196(5) 0.040(6) Uiso 1 1 d .
C40D C 0.5504(8) 0.4155(14) 0.0093(6) 0.055(6) Uiso 1 1 d .
H40E H 0.5208 0.3792 0.0081 0.066 Uiso 1 1 calc R
C41D C 0.5872(7) 0.4144(12) 0.0392(5) 0.036(5) Uiso 1 1 d .
C42D C 0.5165(7) 0.4691(13) -0.0531(5) 0.049(6) Uiso 1 1 d .
H42M H 0.4907 0.4232 -0.0526 0.073 Uiso 1 1 calc R
H42N H 0.5349 0.4587 -0.0723 0.073 Uiso 1 1 calc R
H42O H 0.4992 0.5259 -0.0561 0.073 Uiso 1 1 calc R
C43D C 0.6767(7) 0.5963(12) 0.0185(5) 0.038(5) Uiso 1 1 d .
H43E H 0.6981 0.5879 0.0417 0.046 Uiso 1 1 calc R
C44D C 0.6531(6) 0.6911(10) 0.0166(4) 0.027(5) Uiso 1 1 d D
C45D C 0.6715(6) 0.7596(9) -0.0002(4) 0.036(5) Uiso 1 1 d D
H45E H 0.6992 0.7507 -0.0125 0.044 Uiso 1 1 calc R
C46D C 0.6499(6) 0.8408(11) 0.0007(5) 0.044(6) Uiso 1 1 d D
H46E H 0.6631 0.8870 -0.0112 0.053 Uiso 1 1 calc R
C47D C 0.6102(7) 0.8584(14) 0.0181(5) 0.063(7) Uiso 1 1 d D
H47E H 0.5968 0.9156 0.0191 0.076 Uiso 1 1 calc R
C48D C 0.5906(8) 0.7885(11) 0.0341(5) 0.056(7) Uiso 1 1 d D
H48E H 0.5606 0.7965 0.0442 0.067 Uiso 1 1 calc R
C49D C 0.6137(6) 0.7083(11) 0.0354(5) 0.041(6) Uiso 1 1 d D
H49E H 0.6028 0.6638 0.0492 0.049 Uiso 1 1 calc R
C50D C 0.7107(7) 0.5821(13) -0.0081(5) 0.052(6) Uiso 1 1 d .
H50M H 0.7249 0.5229 -0.0059 0.078 Uiso 1 1 calc R
H50N H 0.7391 0.6243 -0.0046 0.078 Uiso 1 1 calc R
H50O H 0.6902 0.5898 -0.0311 0.078 Uiso 1 1 calc R
C51D C 0.5808(7) 0.3555(12) 0.0696(5) 0.037(5) Uiso 1 1 d .
H51E H 0.6027 0.3807 0.0904 0.044 Uiso 1 1 calc R
C52D C 0.5977(5) 0.2609(11) 0.0669(4) 0.027(5) Uiso 1 1 d D
C53D C 0.6304(6) 0.2297(11) 0.0954(4) 0.045(6) Uiso 1 1 d D
H53E H 0.6416 0.2647 0.1150 0.054 Uiso 1 1 calc R
C54D C 0.6455(7) 0.1439(11) 0.0934(5) 0.054(6) Uiso 1 1 d D
H54E H 0.6681 0.1193 0.1123 0.065 Uiso 1 1 calc R
C55D C 0.6291(8) 0.0934(16) 0.0654(5) 0.082(8) Uiso 1 1 d D
H55E H 0.6406 0.0348 0.0652 0.099 Uiso 1 1 calc R
C56D C 0.5965(9) 0.1253(14) 0.0374(6) 0.082(8) Uiso 1 1 d D
H56E H 0.5855 0.0901 0.0178 0.098 Uiso 1 1 calc R
C57D C 0.5802(8) 0.2098(12) 0.0388(5) 0.057(7) Uiso 1 1 d D
H57E H 0.5565 0.2333 0.0201 0.068 Uiso 1 1 calc R
C58D C 0.5216(7) 0.3584(12) 0.0760(5) 0.042(6) Uiso 1 1 d .
H58M H 0.5182 0.3222 0.0959 0.064 Uiso 1 1 calc R
H58N H 0.4987 0.3362 0.0557 0.064 Uiso 1 1 calc R
H58O H 0.5122 0.4186 0.0803 0.064 Uiso 1 1 calc R
C1E C 1.1110(6) 0.3812(12) 0.7901(5) 0.034(5) Uiso 1 1 d .
C2E C 1.1372(7) 0.2942(12) 0.7903(5) 0.037(5) Uiso 1 1 d .
C3E C 1.1741(7) 0.2540(12) 0.8125(5) 0.035(5) Uiso 1 1 d .
H3EA H 1.1874 0.2782 0.8343 0.042 Uiso 1 1 calc R
C4E C 1.1927(7) 0.1712(13) 0.8013(5) 0.039(5) Uiso 1 1 d .
H4EA H 1.2192 0.1412 0.8162 0.047 Uiso 1 1 calc R
C5E C 1.1729(7) 0.1342(13) 0.7695(5) 0.043(6) Uiso 1 1 d .
H5EA H 1.1855 0.0793 0.7635 0.051 Uiso 1 1 calc R
C6E C 1.1363(6) 0.1756(12) 0.7474(5) 0.031(5) Uiso 1 1 d .
C7E C 1.1149(7) 0.1475(13) 0.7162(5) 0.043(6) Uiso 1 1 d .
H7EA H 1.1243 0.0915 0.7092 0.051 Uiso 1 1 calc R
C8E C 1.0800(7) 0.1952(13) 0.6937(6) 0.044(6) Uiso 1 1 d .
H8EA H 1.0684 0.1738 0.6712 0.053 Uiso 1 1 calc R
C9E C 1.0608(7) 0.2778(13) 0.7040(5) 0.039(6) Uiso 1 1 d .
H9EA H 1.0352 0.3098 0.6891 0.047 Uiso 1 1 calc R
C10E C 1.0817(6) 0.3087(12) 0.7369(5) 0.031(5) Uiso 1 1 d .
C11E C 1.0759(5) 0.3885(10) 0.7568(4) 0.011(4) Uiso 1 1 d .
C12E C 1.1182(6) 0.2578(12) 0.7578(5) 0.030(5) Uiso 1 1 d .
C13E C 1.1416(8) 0.4395(13) 0.8434(6) 0.050(6) Uiso 1 1 d .
C14E C 1.1281(6) 0.4131(11) 0.8730(5) 0.023(5) Uiso 1 1 d .
C15E C 1.1618(7) 0.4012(12) 0.9048(5) 0.039(5) Uiso 1 1 d .
H15F H 1.1503 0.3801 0.9248 0.047 Uiso 1 1 calc R
C16E C 1.2158(7) 0.4243(12) 0.9040(5) 0.032(5) Uiso 1 1 d .
C17E C 1.2321(8) 0.4588(13) 0.8748(6) 0.045(6) Uiso 1 1 d .
H17F H 1.2669 0.4772 0.8761 0.054 Uiso 1 1 calc R
C18E C 1.1990(6) 0.4660(11) 0.8449(5) 0.027(5) Uiso 1 1 d .
C19E C 1.2533(7) 0.4139(14) 0.9378(5) 0.049(6) Uiso 1 1 d .
H19P H 1.2876 0.4347 0.9349 0.074 Uiso 1 1 calc R
H19C' H 1.2554 0.3524 0.9444 0.074 Uiso 1 1 calc R
H19R H 1.2409 0.4481 0.9557 0.074 Uiso 1 1 calc R
C20E C 1.0709(5) 0.3822(10) 0.8733(4) 0.014(4) Uiso 1 1 d .
H20F H 1.0488 0.4104 0.8532 0.017 Uiso 1 1 calc R
C21E C 1.0530(6) 0.4151(11) 0.9043(5) 0.037(5) Uiso 1 1 d D
C22E C 1.0432(6) 0.5025(12) 0.9079(6) 0.058(6) Uiso 1 1 d D
H22F H 1.0485 0.5414 0.8901 0.069 Uiso 1 1 calc R
C23E C 1.0258(7) 0.5358(17) 0.9368(6) 0.081(8) Uiso 1 1 d D
H23F H 1.0188 0.5961 0.9390 0.097 Uiso 1 1 calc R
C24E C 1.0195(9) 0.4765(14) 0.9616(7) 0.084(9) Uiso 1 1 d D
H24F H 1.0071 0.4969 0.9813 0.101 Uiso 1 1 calc R
C25E C 1.0302(9) 0.3891(15) 0.9595(6) 0.090(9) Uiso 1 1 d D
H25F H 1.0264 0.3505 0.9777 0.109 Uiso 1 1 calc R
C26E C 1.0464(8) 0.3592(15) 0.9304(5) 0.063(7) Uiso 1 1 d D
H26F H 1.0532 0.2988 0.9282 0.075 Uiso 1 1 calc R
C27E C 1.0667(7) 0.2847(12) 0.8674(5) 0.044(6) Uiso 1 1 d .
H27P H 1.0310 0.2661 0.8673 0.066 Uiso 1 1 calc R
H27C' H 1.0897 0.2545 0.8859 0.066 Uiso 1 1 calc R
H27R H 1.0768 0.2705 0.8454 0.066 Uiso 1 1 calc R
C28E C 1.2168(7) 0.5041(12) 0.8137(5) 0.039(5) Uiso 1 1 d .
H28F H 1.1858 0.5308 0.7992 0.047 Uiso 1 1 calc R
C29E C 1.2372(6) 0.4312(10) 0.7917(4) 0.032(5) Uiso 1 1 d D
C30E C 1.2764(6) 0.3766(10) 0.8051(5) 0.052(6) Uiso 1 1 d D
H30F H 1.2920 0.3808 0.8285 0.062 Uiso 1 1 calc R
C31E C 1.2932(7) 0.3154(12) 0.7841(5) 0.057(7) Uiso 1 1 d D
H31F H 1.3215 0.2790 0.7933 0.068 Uiso 1 1 calc R
C32E C 1.2707(6) 0.3049(12) 0.7506(5) 0.046(6) Uiso 1 1 d D
H32G H 1.2810 0.2590 0.7371 0.055 Uiso 1 1 calc R
C33E C 1.2328(7) 0.3629(11) 0.7370(5) 0.047(6) Uiso 1 1 d D
H33F H 1.2185 0.3605 0.7133 0.057 Uiso 1 1 calc R
C34E C 1.2157(6) 0.4240(10) 0.7576(4) 0.024(5) Uiso 1 1 d D
H34F H 1.1885 0.4622 0.7481 0.029 Uiso 1 1 calc R
C35E C 1.2562(8) 0.5759(15) 0.8228(6) 0.071(8) Uiso 1 1 d .
H35P H 1.2427 0.6193 0.8372 0.106 Uiso 1 1 calc R
H35C' H 1.2631 0.6038 0.8018 0.106 Uiso 1 1 calc R
H35R H 1.2884 0.5512 0.8354 0.106 Uiso 1 1 calc R
C36E C 1.0144(6) 0.4653(10) 0.7210(5) 0.019(4) Uiso 1 1 d .
C37E C 1.0311(6) 0.5104(13) 0.6912(5) 0.038(5) Uiso 1 1 d .
C38E C 0.9959(6) 0.5111(13) 0.6586(5) 0.044(5) Uiso 1 1 d .
H38F H 1.0063 0.5367 0.6390 0.052 Uiso 1 1 calc R
C39E C 0.9466(8) 0.4738(13) 0.6560(6) 0.050(6) Uiso 1 1 d .
C40E C 0.9297(7) 0.4359(12) 0.6866(5) 0.039(6) Uiso 1 1 d .
H40F H 0.8961 0.4119 0.6853 0.046 Uiso 1 1 calc R
C41E C 0.9635(6) 0.4362(11) 0.7167(5) 0.027(5) Uiso 1 1 d .
C42E C 0.9087(9) 0.4790(15) 0.6231(6) 0.078(8) Uiso 1 1 d .
H42P H 0.8761 0.4518 0.6262 0.117 Uiso 1 1 calc R
H42C' H 0.9228 0.4485 0.6050 0.117 Uiso 1 1 calc R
H42R H 0.9026 0.5402 0.6167 0.117 Uiso 1 1 calc R
C43E C 1.0843(7) 0.5443(14) 0.6926(5) 0.051(6) Uiso 1 1 d .
H43F H 1.0982 0.5596 0.7170 0.061 Uiso 1 1 calc R
C44E C 1.0850(7) 0.6254(13) 0.6717(5) 0.056(7) Uiso 1 1 d D
C45E C 1.0976(7) 0.6272(15) 0.6389(5) 0.072(8) Uiso 1 1 d D
H45F H 1.1083 0.5741 0.6300 0.086 Uiso 1 1 calc R
C46E C 1.0959(7) 0.7009(12) 0.6183(6) 0.057(7) Uiso 1 1 d D
H46F H 1.1058 0.6980 0.5964 0.069 Uiso 1 1 calc R
C47E C 1.0795(8) 0.7780(15) 0.6305(6) 0.079(8) Uiso 1 1 d D
H47F H 1.0759 0.8291 0.6168 0.095 Uiso 1 1 calc R
C48E C 1.0684(9) 0.7786(16) 0.6634(6) 0.089(9) Uiso 1 1 d D
H48F H 1.0604 0.8326 0.6730 0.106 Uiso 1 1 calc R
C49E C 1.0684(7) 0.7038(12) 0.6830(6) 0.054(7) Uiso 1 1 d D
H49F H 1.0569 0.7066 0.7045 0.065 Uiso 1 1 calc R
C50E C 1.1188(8) 0.4702(13) 0.6819(6) 0.060(7) Uiso 1 1 d .
H50P H 1.1153 0.4181 0.6956 0.090 Uiso 1 1 calc R
H50C' H 1.1550 0.4891 0.6858 0.090 Uiso 1 1 calc R
H50R H 1.1077 0.4567 0.6575 0.090 Uiso 1 1 calc R
C51E C 0.9458(6) 0.3924(12) 0.7489(5) 0.028(5) Uiso 1 1 d .
H51F H 0.9657 0.4211 0.7698 0.034 Uiso 1 1 calc R
C52E C 0.9587(6) 0.2977(11) 0.7514(4) 0.032(5) Uiso 1 1 d D
C53E C 0.9862(5) 0.2646(12) 0.7812(5) 0.048(6) Uiso 1 1 d D
H53F H 0.9952 0.3025 0.8003 0.057 Uiso 1 1 calc R
C54E C 1.0013(7) 0.1790(11) 0.7846(5) 0.061(7) Uiso 1 1 d D
H54F H 1.0190 0.1587 0.8061 0.073 Uiso 1 1 calc R
C55E C 0.9913(7) 0.1221(13) 0.7574(4) 0.049(6) Uiso 1 1 d D
H55F H 1.0056 0.0652 0.7586 0.059 Uiso 1 1 calc R
C56E C 0.9594(6) 0.1516(11) 0.7282(5) 0.042(6) Uiso 1 1 d D
H56F H 0.9471 0.1123 0.7101 0.050 Uiso 1 1 calc R
C57E C 0.9458(7) 0.2379(10) 0.7255(5) 0.045(6) Uiso 1 1 d D
H57F H 0.9263 0.2576 0.7044 0.054 Uiso 1 1 calc R
C58E C 0.8881(6) 0.4136(12) 0.7482(5) 0.035(5) Uiso 1 1 d .
H58P H 0.8768 0.3882 0.7684 0.053 Uiso 1 1 calc R
H58C' H 0.8675 0.3892 0.7273 0.053 Uiso 1 1 calc R
H58R H 0.8834 0.4769 0.7484 0.053 Uiso 1 1 calc R
C1C C 0.4536(7) 0.1776(13) 0.2078(5) 0.037(5) Uiso 1 1 d .
C2C C 0.4795(6) 0.2586(11) 0.1953(5) 0.028(5) Uiso 1 1 d .
C3C C 0.5290(7) 0.2820(12) 0.1987(5) 0.037(5) Uiso 1 1 d .
H3CA H 0.5558 0.2449 0.2095 0.045 Uiso 1 1 calc R
C4C C 0.5405(7) 0.3667(12) 0.1850(5) 0.035(5) Uiso 1 1 d .
H4CA H 0.5748 0.3880 0.1864 0.042 Uiso 1 1 calc R
C5C C 0.4970(9) 0.4141(17) 0.1698(6) 0.071(8) Uiso 1 1 d .
H5CA H 0.5036 0.4679 0.1595 0.086 Uiso 1 1 calc R
C6C C 0.4461(8) 0.3918(14) 0.1679(5) 0.049(6) Uiso 1 1 d .
C7C C 0.3990(7) 0.4361(12) 0.1529(5) 0.034(5) Uiso 1 1 d .
H7CA H 0.4014 0.4907 0.1419 0.041 Uiso 1 1 calc R
C8C C 0.3523(7) 0.4025(12) 0.1539(5) 0.035(5) Uiso 1 1 d .
H8CA H 0.3225 0.4357 0.1449 0.042 Uiso 1 1 calc R
C9C C 0.3458(7) 0.3208(11) 0.1674(5) 0.029(5) Uiso 1 1 d .
H9CA H 0.3122 0.2977 0.1674 0.034 Uiso 1 1 calc R
C10C C 0.3888(6) 0.2744(11) 0.1809(5) 0.022(5) Uiso 1 1 d .
C11C C 0.3978(6) 0.1885(11) 0.1958(5) 0.023(5) Uiso 1 1 d .
C12C C 0.4366(6) 0.3100(11) 0.1823(5) 0.027(5) Uiso 1 1 d .
C13C C 0.5252(6) 0.0916(10) 0.2314(5) 0.020(4) Uiso 1 1 d .
C14C C 0.5562(7) 0.0543(12) 0.2092(5) 0.035(5) Uiso 1 1 d .
C15C C 0.6098(7) 0.0451(13) 0.2203(5) 0.042(5) Uiso 1 1 d .
H15D H 0.6303 0.0206 0.2050 0.050 Uiso 1 1 calc R
C16C C 0.6332(8) 0.0700(13) 0.2520(6) 0.046(6) Uiso 1 1 d .
C17C C 0.6008(8) 0.1074(14) 0.2729(6) 0.056(7) Uiso 1 1 d .
H17D H 0.6154 0.1280 0.2951 0.067 Uiso 1 1 calc R
C18C C 0.5497(7) 0.1144(11) 0.2621(5) 0.027(5) Uiso 1 1 d .
C19C C 0.6901(8) 0.0618(16) 0.2661(6) 0.081(8) Uiso 1 1 d .
H19J H 0.7080 0.0375 0.2484 0.122 Uiso 1 1 calc R
H19K H 0.6949 0.0232 0.2861 0.122 Uiso 1 1 calc R
H19L H 0.7043 0.1195 0.2729 0.122 Uiso 1 1 calc R
C20C C 0.5342(6) 0.0257(13) 0.1721(5) 0.038(5) Uiso 1 1 d .
H20D H 0.4966 0.0126 0.1711 0.046 Uiso 1 1 calc R
C21C C 0.5592(6) -0.0554(11) 0.1609(4) 0.031(5) Uiso 1 1 d D
C22C C 0.5481(7) -0.1367(11) 0.1735(5) 0.066(7) Uiso 1 1 d D
H22D H 0.5262 -0.1384 0.1903 0.079 Uiso 1 1 calc R
C23C C 0.5668(7) -0.2153(14) 0.1634(5) 0.065(7) Uiso 1 1 d D
H23D H 0.5579 -0.2690 0.1728 0.078 Uiso 1 1 calc R
C24C C 0.5989(7) -0.2127(13) 0.1390(5) 0.054(6) Uiso 1 1 d D
H24D H 0.6120 -0.2656 0.1314 0.065 Uiso 1 1 calc R
C25C C 0.6122(8) -0.1352(11) 0.1257(6) 0.066(7) Uiso 1 1 d D
H25D H 0.6358 -0.1334 0.1100 0.080 Uiso 1 1 calc R
C26C C 0.5903(6) -0.0597(12) 0.1358(5) 0.035(5) Uiso 1 1 d D
H26D H 0.5970 -0.0069 0.1248 0.043 Uiso 1 1 calc R
C27C C 0.5381(7) 0.0969(12) 0.1471(5) 0.039(6) Uiso 1 1 d .
H27J H 0.5232 0.0772 0.1240 0.059 Uiso 1 1 calc R
H27K H 0.5745 0.1122 0.1479 0.059 Uiso 1 1 calc R
H27L H 0.5191 0.1480 0.1530 0.059 Uiso 1 1 calc R
C28C C 0.5175(7) 0.1541(12) 0.2877(5) 0.033(5) Uiso 1 1 d .
H28D H 0.4829 0.1252 0.2824 0.040 Uiso 1 1 calc R
C29C C 0.5065(6) 0.2528(11) 0.2821(5) 0.044(6) Uiso 1 1 d D
C30C C 0.5452(7) 0.3129(10) 0.2820(4) 0.037(5) Uiso 1 1 d D
H30D H 0.5802 0.2940 0.2857 0.044 Uiso 1 1 calc R
C31C C 0.5342(7) 0.3999(11) 0.2768(4) 0.056(6) Uiso 1 1 d D
H31D H 0.5616 0.4407 0.2772 0.068 Uiso 1 1 calc R
C32C C 0.4837(6) 0.4281(13) 0.2709(5) 0.049(6) Uiso 1 1 d D
H32D H 0.4758 0.4880 0.2669 0.059 Uiso 1 1 calc R
C33C C 0.4452(8) 0.3685(11) 0.2710(5) 0.059(7) Uiso 1 1 d D
H33D H 0.4103 0.3875 0.2673 0.070 Uiso 1 1 calc R
C34C C 0.4561(6) 0.2816(11) 0.2762(5) 0.044(6) Uiso 1 1 d D
H34D H 0.4286 0.2411 0.2757 0.053 Uiso 1 1 calc R
C35C C 0.5369(7) 0.1353(12) 0.3251(5) 0.033(5) Uiso 1 1 d .
H35J H 0.5417 0.0724 0.3283 0.050 Uiso 1 1 calc R
H35K H 0.5115 0.1561 0.3388 0.050 Uiso 1 1 calc R
H35L H 0.5699 0.1652 0.3324 0.050 Uiso 1 1 calc R
C36C C 0.3128(6) 0.1292(10) 0.1920(5) 0.016(4) Uiso 1 1 d .
C37C C 0.2830(6) 0.1535(10) 0.2150(4) 0.017(4) Uiso 1 1 d .
C38C C 0.2302(7) 0.1666(13) 0.2031(5) 0.048(6) Uiso 1 1 d .
H38D H 0.2098 0.1887 0.2188 0.057 Uiso 1 1 calc R
C39C C 0.2058(7) 0.1491(12) 0.1697(5) 0.039(6) Uiso 1 1 d .
C40C C 0.2396(7) 0.1202(12) 0.1485(6) 0.042(6) Uiso 1 1 d .
H40D H 0.2258 0.1096 0.1251 0.050 Uiso 1 1 calc R
C41C C 0.2908(7) 0.1064(12) 0.1592(5) 0.035(5) Uiso 1 1 d .
C42C C 0.1470(7) 0.1677(14) 0.1574(5) 0.054(6) Uiso 1 1 d .
H42J H 0.1310 0.1840 0.1771 0.081 Uiso 1 1 calc R
H42K H 0.1302 0.1153 0.1466 0.081 Uiso 1 1 calc R
H42L H 0.1430 0.2154 0.1407 0.081 Uiso 1 1 calc R
C43C C 0.3026(7) 0.1719(12) 0.2523(5) 0.034(5) Uiso 1 1 d .
H43D H 0.3370 0.1423 0.2579 0.041 Uiso 1 1 calc R
C44C C 0.2688(7) 0.1310(11) 0.2760(5) 0.043(6) Uiso 1 1 d D
C45C C 0.2351(6) 0.1785(15) 0.2921(4) 0.067(7) Uiso 1 1 d D
H45D H 0.2343 0.2403 0.2906 0.080 Uiso 1 1 calc R
C46C C 0.2022(7) 0.1350(12) 0.3107(5) 0.060(7) Uiso 1 1 d D
H46D H 0.1783 0.1673 0.3213 0.071 Uiso 1 1 calc R
C47C C 0.2042(8) 0.0464(13) 0.3139(6) 0.069(7) Uiso 1 1 d D
H47D H 0.1831 0.0182 0.3279 0.083 Uiso 1 1 calc R
C48C C 0.2358(8) -0.0022(15) 0.2973(5) 0.077(8) Uiso 1 1 d D
H48D H 0.2353 -0.0640 0.2982 0.092 Uiso 1 1 calc R
C49C C 0.2687(7) 0.0414(11) 0.2790(5) 0.048(6) Uiso 1 1 d D
H49D H 0.2919 0.0083 0.2682 0.057 Uiso 1 1 calc R
C50C C 0.3135(8) 0.2705(13) 0.2581(6) 0.054(6) Uiso 1 1 d .
H50J H 0.3364 0.2907 0.2426 0.080 Uiso 1 1 calc R
H50K H 0.3302 0.2803 0.2819 0.080 Uiso 1 1 calc R
H50L H 0.2808 0.3027 0.2535 0.080 Uiso 1 1 calc R
C51C C 0.3283(7) 0.0702(13) 0.1332(5) 0.044(6) Uiso 1 1 d .
H51D H 0.3577 0.0377 0.1471 0.053 Uiso 1 1 calc R
C52C C 0.3500(5) 0.1429(10) 0.1146(4) 0.032(5) Uiso 1 1 d D
C53C C 0.4018(6) 0.1383(11) 0.1116(4) 0.034(5) Uiso 1 1 d D
H53D H 0.4217 0.0901 0.1214 0.041 Uiso 1 1 calc R
C54C C 0.4257(7) 0.2015(10) 0.0947(4) 0.046(6) Uiso 1 1 d D
H54D H 0.4612 0.1972 0.0927 0.055 Uiso 1 1 calc R
C55C C 0.3956(7) 0.2710(13) 0.0811(5) 0.063(7) Uiso 1 1 d D
H55D H 0.4112 0.3155 0.0697 0.076 Uiso 1 1 calc R
C56C C 0.3434(7) 0.2785(13) 0.0834(5) 0.052(6) Uiso 1 1 d D
H56D H 0.3236 0.3269 0.0738 0.063 Uiso 1 1 calc R
C57C C 0.3214(7) 0.2130(10) 0.1002(5) 0.042(6) Uiso 1 1 d D
H57D H 0.2857 0.2164 0.1018 0.050 Uiso 1 1 calc R
C58C C 0.2958(6) 0.0045(12) 0.1075(5) 0.038(5) Uiso 1 1 d .
H58J H 0.3178 -0.0201 0.0923 0.057 Uiso 1 1 calc R
H58K H 0.2666 0.0353 0.0939 0.057 Uiso 1 1 calc R
H58L H 0.2827 -0.0425 0.1205 0.057 Uiso 1 1 calc R
C1A C 0.8287(6) 0.1667(11) -0.1213(5) 0.026(5) Uiso 1 1 d .
C2A C 0.8557(6) 0.2498(11) -0.1308(5) 0.028(5) Uiso 1 1 d .
C3A C 0.9070(7) 0.2782(12) -0.1250(5) 0.035(5) Uiso 1 1 d .
H3AA H 0.9342 0.2450 -0.1122 0.042 Uiso 1 1 calc R
C4A C 0.9157(8) 0.3604(14) -0.1397(6) 0.055(7) Uiso 1 1 d .
H4AA H 0.9499 0.3830 -0.1354 0.066 Uiso 1 1 calc R
C5A C 0.8802(7) 0.4069(13) -0.1585(5) 0.037(5) Uiso 1 1 d .
H5AA H 0.8897 0.4602 -0.1680 0.044 Uiso 1 1 calc R
C6A C 0.8268(7) 0.3795(12) -0.1654(5) 0.032(5) Uiso 1 1 d .
C7A C 0.7874(8) 0.4198(14) -0.1865(5) 0.051(6) Uiso 1 1 d .
H7AA H 0.7942 0.4709 -0.1986 0.062 Uiso 1 1 calc R
C8A C 0.7374(7) 0.3871(12) -0.1907(5) 0.032(5) Uiso 1 1 d .
H8AA H 0.7098 0.4192 -0.2037 0.038 Uiso 1 1 calc R
C9A C 0.7267(7) 0.3057(13) -0.1756(5) 0.044(6) Uiso 1 1 d .
H9AA H 0.6928 0.2821 -0.1791 0.053 Uiso 1 1 calc R
C10A C 0.7672(6) 0.2630(12) -0.1559(5) 0.029(5) Uiso 1 1 d .
C11A C 0.7718(7) 0.1784(13) -0.1373(5) 0.037(5) Uiso 1 1 d .
C12A C 0.8180(7) 0.2991(12) -0.1510(5) 0.031(5) Uiso 1 1 d .
C13A C 0.8961(6) 0.0929(11) -0.0865(5) 0.020(5) Uiso 1 1 d .
C14A C 0.9318(6) 0.0491(12) -0.1036(5) 0.034(5) Uiso 1 1 d .
C15A C 0.9843(6) 0.0491(12) -0.0864(5) 0.031(5) Uiso 1 1 d .
H15B H 1.0097 0.0194 -0.0965 0.037 Uiso 1 1 calc R
C16A C 0.9993(7) 0.0914(12) -0.0552(5) 0.032(5) Uiso 1 1 d .
C17A C 0.9643(7) 0.1285(13) -0.0385(5) 0.043(6) Uiso 1 1 d .
H17B H 0.9750 0.1535 -0.0165 0.052 Uiso 1 1 calc R
C18A C 0.9121(7) 0.1301(12) -0.0538(5) 0.033(5) Uiso 1 1 d .
C19A C 1.0590(8) 0.0878(14) -0.0393(6) 0.061(7) Uiso 1 1 d .
H19D H 1.0649 0.1184 -0.0173 0.092 Uiso 1 1 calc R
H19E H 1.0790 0.1158 -0.0550 0.092 Uiso 1 1 calc R
H19F H 1.0698 0.0269 -0.0358 0.092 Uiso 1 1 calc R
C20A C 0.9205(7) 0.0064(13) -0.1389(5) 0.044(6) Uiso 1 1 d .
H20B H 0.8823 -0.0038 -0.1437 0.053 Uiso 1 1 calc R
C21A C 0.9456(8) -0.0841(14) -0.1394(6) 0.058(7) Uiso 1 1 d D
C22A C 0.9759(9) -0.101(2) -0.1646(7) 0.145(13) Uiso 1 1 d D
H22B H 0.9786 -0.0585 -0.1817 0.174 Uiso 1 1 calc R
C23A C 1.0021(10) -0.1799(19) -0.1642(7) 0.123(12) Uiso 1 1 d D
H23B H 1.0246 -0.1949 -0.1797 0.148 Uiso 1 1 calc R
C24A C 0.9912(10) -0.233(2) -0.1385(7) 0.100(10) Uiso 1 1 d D
H24B H 1.0042 -0.2904 -0.1408 0.120 Uiso 1 1 calc R
C25A C 0.9665(11) -0.2278(18) -0.1103(8) 0.126(12) Uiso 1 1 d D
H25B H 0.9653 -0.2697 -0.0928 0.151 Uiso 1 1 calc R
C26A C 0.9440(10) -0.1451(16) -0.1140(7) 0.095(10) Uiso 1 1 d D
H26B H 0.9251 -0.1286 -0.0966 0.115 Uiso 1 1 calc R
C27A C 0.9312(8) 0.0631(14) -0.1649(6) 0.063(7) Uiso 1 1 d .
H27D H 0.9140 0.1191 -0.1630 0.094 Uiso 1 1 calc R
H27E H 0.9185 0.0372 -0.1874 0.094 Uiso 1 1 calc R
H27F H 0.9687 0.0723 -0.1623 0.094 Uiso 1 1 calc R
C28A C 0.8688(7) 0.1669(12) -0.0351(5) 0.038(5) Uiso 1 1 d .
H28B H 0.8366 0.1321 -0.0427 0.045 Uiso 1 1 calc R
C29A C 0.8570(5) 0.2625(10) -0.0452(4) 0.027(5) Uiso 1 1 d D
C30A C 0.8945(7) 0.3253(9) -0.0478(4) 0.043(6) Uiso 1 1 d D
H30B H 0.9296 0.3072 -0.0447 0.051 Uiso 1 1 calc R
C31A C 0.8835(6) 0.4126(10) -0.0546(4) 0.033(5) Uiso 1 1 d D
H31B H 0.9103 0.4533 -0.0562 0.040 Uiso 1 1 calc R
C32A C 0.8321(5) 0.4381(11) -0.0589(5) 0.036(5) Uiso 1 1 d D
H32B H 0.8233 0.4974 -0.0636 0.044 Uiso 1 1 calc R
C33A C 0.7938(6) 0.3786(8) -0.0565(4) 0.024(5) Uiso 1 1 d D
H33B H 0.7588 0.3972 -0.0594 0.028 Uiso 1 1 calc R
C34A C 0.8057(5) 0.2918(9) -0.0499(4) 0.024(5) Uiso 1 1 d D
H34B H 0.7787 0.2514 -0.0486 0.028 Uiso 1 1 calc R
C35A C 0.8838(7) 0.1587(13) 0.0060(5) 0.042(6) Uiso 1 1 d .
H35D H 0.8555 0.1818 0.0167 0.063 Uiso 1 1 calc R
H35E H 0.9154 0.1921 0.0141 0.063 Uiso 1 1 calc R
H35F H 0.8896 0.0974 0.0124 0.063 Uiso 1 1 calc R
C36A C 0.6879(6) 0.1218(11) -0.1532(5) 0.023(5) Uiso 1 1 d .
C37A C 0.6500(6) 0.1563(11) -0.1356(5) 0.025(5) Uiso 1 1 d .
C38A C 0.6027(7) 0.1718(13) -0.1550(5) 0.038(5) Uiso 1 1 d .
H38B H 0.5765 0.1999 -0.1451 0.046 Uiso 1 1 calc R
C39A C 0.5925(7) 0.1459(12) -0.1903(5) 0.039(6) Uiso 1 1 d .
C40A C 0.6322(7) 0.1114(12) -0.2039(5) 0.034(5) Uiso 1 1 d .
H40B H 0.6259 0.0990 -0.2278 0.041 Uiso 1 1 calc R
C41A C 0.6810(7) 0.0928(12) -0.1859(5) 0.032(5) Uiso 1 1 d .
C42A C 0.5401(7) 0.1641(13) -0.2109(5) 0.048(6) Uiso 1 1 d .
H42D H 0.5176 0.1882 -0.1959 0.072 Uiso 1 1 calc R
H42E H 0.5252 0.1098 -0.2212 0.072 Uiso 1 1 calc R
H42F H 0.5434 0.2061 -0.2290 0.072 Uiso 1 1 calc R
C43A C 0.6593(6) 0.1849(11) -0.0979(5) 0.026(5) Uiso 1 1 d .
H43B H 0.6916 0.1561 -0.0859 0.031 Uiso 1 1 calc R
C44A C 0.6152(6) 0.1575(10) -0.0806(4) 0.038(5) Uiso 1 1 d D
C45A C 0.5749(7) 0.2148(15) -0.0773(5) 0.075(8) Uiso 1 1 d D
H45B H 0.5764 0.2735 -0.0847 0.090 Uiso 1 1 calc R
C46A C 0.5323(9) 0.1867(14) -0.0633(5) 0.094(9) Uiso 1 1 d D
H46B H 0.5043 0.2245 -0.0612 0.113 Uiso 1 1 calc R
C47A C 0.5331(8) 0.1005(12) -0.0527(5) 0.061(7) Uiso 1 1 d D
H47B H 0.5055 0.0812 -0.0418 0.073 Uiso 1 1 calc R
C48A C 0.5710(6) 0.0404(14) -0.0568(5) 0.065(7) Uiso 1 1 d D
H48B H 0.5683 -0.0193 -0.0510 0.078 Uiso 1 1 calc R
C49A C 0.6130(6) 0.0722(10) -0.0699(4) 0.032(5) Uiso 1 1 d D
H49B H 0.6411 0.0343 -0.0716 0.039 Uiso 1 1 calc R
C50A C 0.6668(7) 0.2862(11) -0.0949(5) 0.035(5) Uiso 1 1 d .
H50D H 0.6735 0.3031 -0.0707 0.053 Uiso 1 1 calc R
H50E H 0.6354 0.3154 -0.1065 0.053 Uiso 1 1 calc R
H50F H 0.6962 0.3035 -0.1057 0.053 Uiso 1 1 calc R
C51A C 0.7212(7) 0.0529(12) -0.2011(5) 0.041(6) Uiso 1 1 d .
H51B H 0.7461 0.0248 -0.1823 0.049 Uiso 1 1 calc R
C52A C 0.7517(6) 0.1160(11) -0.2201(5) 0.038(6) Uiso 1 1 d D
C53A C 0.8051(6) 0.1093(12) -0.2132(5) 0.060(7) Uiso 1 1 d D
H53B H 0.8215 0.0704 -0.1961 0.072 Uiso 1 1 calc R
C54A C 0.8339(9) 0.1605(13) -0.2316(5) 0.083(8) Uiso 1 1 d D
H54B H 0.8705 0.1574 -0.2262 0.100 Uiso 1 1 calc R
C55A C 0.8119(8) 0.2160(15) -0.2574(6) 0.088(9) Uiso 1 1 d D
H55B H 0.8318 0.2476 -0.2711 0.105 Uiso 1 1 calc R
C56A C 0.7584(8) 0.2221(14) -0.2618(6) 0.067(7) Uiso 1 1 d D
H56B H 0.7419 0.2632 -0.2781 0.080 Uiso 1 1 calc R
C57A C 0.7271(8) 0.1727(13) -0.2444(5) 0.072(7) Uiso 1 1 d D
H57B H 0.6904 0.1778 -0.2490 0.087 Uiso 1 1 calc R
C58A C 0.6988(9) -0.0183(15) -0.2264(6) 0.079(8) Uiso 1 1 d .
H58D H 0.6799 -0.0606 -0.2147 0.119 Uiso 1 1 calc R
H58E H 0.7269 -0.0478 -0.2351 0.119 Uiso 1 1 calc R
H58F H 0.6751 0.0080 -0.2455 0.119 Uiso 1 1 calc R
C1B C 0.9038(6) 0.6677(11) 0.4646(4) 0.019(4) Uiso 1 1 d .
C2B C 0.9109(6) 0.7490(11) 0.4833(5) 0.022(5) Uiso 1 1 d .
C3B C 0.9522(7) 0.7860(12) 0.5028(5) 0.033(5) Uiso 1 1 d .
H3BA H 0.9851 0.7586 0.5051 0.040 Uiso 1 1 calc R
C4B C 0.9468(7) 0.8686(12) 0.5208(5) 0.041(6) Uiso 1 1 d .
H4BA H 0.9755 0.8988 0.5334 0.049 Uiso 1 1 calc R
C5B C 0.8972(8) 0.8981(15) 0.5177(6) 0.056(6) Uiso 1 1 d .
H5BA H 0.8923 0.9484 0.5308 0.067 Uiso 1 1 calc R
C6B C 0.8534(7) 0.8639(12) 0.4980(5) 0.034(5) Uiso 1 1 d .
C7B C 0.8006(7) 0.8926(14) 0.4946(5) 0.047(6) Uiso 1 1 d .
H7BA H 0.7926 0.9419 0.5072 0.057 Uiso 1 1 calc R
C8B C 0.7641(8) 0.8524(13) 0.4749(5) 0.050(6) Uiso 1 1 d .
H8BA H 0.7304 0.8773 0.4705 0.060 Uiso 1 1 calc R
C9B C 0.7734(7) 0.7697(13) 0.4591(5) 0.045(6) Uiso 1 1 d .
H9BA H 0.7454 0.7371 0.4469 0.054 Uiso 1 1 calc R
C10B C 0.8221(6) 0.7400(11) 0.4621(5) 0.028(5) Uiso 1 1 d .
C11B C 0.8436(6) 0.6602(11) 0.4482(4) 0.019(4) Uiso 1 1 d .
C12B C 0.8601(7) 0.7858(12) 0.4819(5) 0.035(5) Uiso 1 1 d .
C13B C 0.9846(6) 0.6084(10) 0.4721(5) 0.019(4) Uiso 1 1 d .
C14B C 1.0202(6) 0.6380(11) 0.4525(5) 0.027(5) Uiso 1 1 d .
C15B C 1.0725(8) 0.6499(13) 0.4680(5) 0.046(6) Uiso 1 1 d .
H15C H 1.0964 0.6757 0.4555 0.056 Uiso 1 1 calc R
C16B C 1.0887(8) 0.6232(13) 0.5021(6) 0.044(6) Uiso 1 1 d .
C17B C 1.0524(7) 0.5910(12) 0.5194(6) 0.043(6) Uiso 1 1 d .
H17C H 1.0625 0.5755 0.5428 0.052 Uiso 1 1 calc R
C18B C 0.9987(7) 0.5791(12) 0.5036(5) 0.035(5) Uiso 1 1 d .
C19B C 1.1427(8) 0.6400(15) 0.5197(6) 0.067(7) Uiso 1 1 d .
H19G H 1.1628 0.6645 0.5033 0.100 Uiso 1 1 calc R
H19H H 1.1585 0.5852 0.5289 0.100 Uiso 1 1 calc R
H19I H 1.1423 0.6813 0.5386 0.100 Uiso 1 1 calc R
C20B C 1.0054(6) 0.6573(11) 0.4129(5) 0.026(5) Uiso 1 1 d .
H20C H 0.9695 0.6349 0.4053 0.031 Uiso 1 1 calc R
C21B C 1.0397(8) 0.6109(14) 0.3919(6) 0.061(7) Uiso 1 1 d D
C22B C 1.0362(8) 0.5221(14) 0.3899(5) 0.084(8) Uiso 1 1 d D
H22C H 1.0117 0.4987 0.4026 0.101 Uiso 1 1 calc R
C23B C 1.0607(10) 0.4583(18) 0.3733(7) 0.120(12) Uiso 1 1 d D
H23C H 1.0561 0.3969 0.3727 0.144 Uiso 1 1 calc R
C24B C 1.0937(10) 0.5093(19) 0.3578(7) 0.112(10) Uiso 1 1 d D
H24C H 1.1135 0.4746 0.3449 0.134 Uiso 1 1 calc R
C25B C 1.1060(12) 0.5967(19) 0.3558(8) 0.142(13) Uiso 1 1 d D
H25C H 1.1320 0.6189 0.3442 0.170 Uiso 1 1 calc R
C26B C 1.0747(10) 0.648(2) 0.3734(7) 0.135(13) Uiso 1 1 d D
H26C H 1.0775 0.7095 0.3725 0.162 Uiso 1 1 calc R
C27B C 1.0036(8) 0.7583(14) 0.4076(6) 0.062(7) Uiso 1 1 d .
H27G H 0.9944 0.7714 0.3831 0.093 Uiso 1 1 calc R
H27H H 1.0376 0.7832 0.4166 0.093 Uiso 1 1 calc R
H27I H 0.9777 0.7834 0.4199 0.093 Uiso 1 1 calc R
C28B C 0.9632(6) 0.5400(12) 0.5250(5) 0.036(5) Uiso 1 1 d .
H28C H 0.9347 0.5124 0.5085 0.043 Uiso 1 1 calc R
C29B C 0.9371(7) 0.5996(12) 0.5465(5) 0.051(6) Uiso 1 1 d D
C30B C 0.9687(8) 0.6497(11) 0.5711(5) 0.062(7) Uiso 1 1 d D
H30C H 1.0051 0.6472 0.5726 0.074 Uiso 1 1 calc R
C31B C 0.9475(9) 0.7036(15) 0.5934(6) 0.096(9) Uiso 1 1 d D
H31C H 0.9685 0.7387 0.6100 0.115 Uiso 1 1 calc R
C32B C 0.8938(9) 0.7028(17) 0.5901(7) 0.100(10) Uiso 1 1 d D
H32C H 0.8788 0.7371 0.6058 0.120 Uiso 1 1 calc R
C33B C 0.8607(9) 0.6566(15) 0.5659(6) 0.081(8) Uiso 1 1 d D
H33C H 0.8242 0.6608 0.5640 0.097 Uiso 1 1 calc R
C34B C 0.8837(7) 0.6030(14) 0.5443(6) 0.062(7) Uiso 1 1 d D
H34C H 0.8624 0.5680 0.5278 0.075 Uiso 1 1 calc R
C35B C 0.9888(8) 0.4638(14) 0.5486(6) 0.066(7) Uiso 1 1 d .
H35G H 0.9631 0.4376 0.5607 0.099 Uiso 1 1 calc R
H35H H 1.0176 0.4868 0.5653 0.099 Uiso 1 1 calc R
H35I H 1.0019 0.4195 0.5344 0.099 Uiso 1 1 calc R
C36B C 0.7761(7) 0.5912(12) 0.4160(5) 0.031(5) Uiso 1 1 d .
C37B C 0.7439(6) 0.5403(12) 0.4343(5) 0.032(5) Uiso 1 1 d .
C38B C 0.6894(8) 0.5363(15) 0.4201(5) 0.059(6) Uiso 1 1 d .
H38C H 0.6660 0.5062 0.4318 0.071 Uiso 1 1 calc R
C39B C 0.6716(8) 0.5774(13) 0.3887(6) 0.048(6) Uiso 1 1 d .
C40B C 0.7049(7) 0.6224(12) 0.3727(5) 0.037(5) Uiso 1 1 d .
H40C H 0.6917 0.6509 0.3517 0.044 Uiso 1 1 calc R
C41B C 0.7588(7) 0.6292(12) 0.3857(5) 0.034(5) Uiso 1 1 d .
C42B C 0.6122(8) 0.5674(15) 0.3732(6) 0.066(7) Uiso 1 1 d .
H42G H 0.6048 0.5976 0.3511 0.099 Uiso 1 1 calc R
H42H H 0.5914 0.5928 0.3890 0.099 Uiso 1 1 calc R
H42I H 0.6037 0.5055 0.3698 0.099 Uiso 1 1 calc R
C43B C 0.7611(8) 0.4969(15) 0.4698(6) 0.063(7) Uiso 1 1 d .
H43C H 0.7995 0.4905 0.4727 0.075 Uiso 1 1 calc R
C44B C 0.7385(9) 0.3997(18) 0.4714(7) 0.088(9) Uiso 1 1 d D
C45B C 0.7087(10) 0.397(3) 0.4976(7) 0.160(15) Uiso 1 1 d D
H45C H 0.7031 0.4470 0.5108 0.192 Uiso 1 1 calc R
C46B C 0.6879(12) 0.316(2) 0.5027(9) 0.180(17) Uiso 1 1 d D
H46C H 0.6665 0.3018 0.5191 0.216 Uiso 1 1 calc R
C47B C 0.7042(11) 0.259(2) 0.4796(8) 0.102(10) Uiso 1 1 d D
H47C H 0.6903 0.2029 0.4833 0.122 Uiso 1 1 calc R
C48B C 0.7327(14) 0.250(2) 0.4533(9) 0.185(18) Uiso 1 1 d D
H48C H 0.7388 0.1991 0.4410 0.222 Uiso 1 1 calc R
C49B C 0.7504(10) 0.3359(19) 0.4492(7) 0.107(10) Uiso 1 1 d D
H49C H 0.7699 0.3494 0.4318 0.129 Uiso 1 1 calc R
C50B C 0.7512(9) 0.5549(17) 0.4979(6) 0.081(8) Uiso 1 1 d .
H50G H 0.7675 0.6116 0.4957 0.121 Uiso 1 1 calc R
H50H H 0.7657 0.5288 0.5200 0.121 Uiso 1 1 calc R
H50I H 0.7138 0.5628 0.4965 0.121 Uiso 1 1 calc R
C51B C 0.7932(7) 0.6756(12) 0.3658(5) 0.030(5) Uiso 1 1 d .
H51C H 0.8266 0.6429 0.3696 0.036 Uiso 1 1 calc R
C52B C 0.8060(6) 0.7675(12) 0.3775(5) 0.044(6) Uiso 1 1 d D
C53B C 0.8571(6) 0.7934(11) 0.3894(4) 0.039(6) Uiso 1 1 d D
H53C H 0.8842 0.7527 0.3892 0.047 Uiso 1 1 calc R
C54B C 0.8691(8) 0.8764(11) 0.4014(5) 0.060(7) Uiso 1 1 d D
H54C H 0.9040 0.8926 0.4094 0.072 Uiso 1 1 calc R
C55B C 0.8299(7) 0.9350(15) 0.4017(6) 0.074(8) Uiso 1 1 d D
H55C H 0.8379 0.9918 0.4106 0.089 Uiso 1 1 calc R
C56B C 0.7787(7) 0.9137(12) 0.3892(5) 0.060(7) Uiso 1 1 d D
H56C H 0.7520 0.9560 0.3881 0.072 Uiso 1 1 calc R
C57B C 0.7679(8) 0.8290(11) 0.3785(5) 0.059(7) Uiso 1 1 d D
H57C H 0.7328 0.8124 0.3715 0.071 Uiso 1 1 calc R
C58B C 0.7734(8) 0.6759(14) 0.3255(5) 0.055(6) Uiso 1 1 d .
H58G H 0.7978 0.7088 0.3142 0.083 Uiso 1 1 calc R
H58H H 0.7392 0.7032 0.3204 0.083 Uiso 1 1 calc R
H58I H 0.7712 0.6159 0.3169 0.083 Uiso 1 1 calc R
O1S O 0.9019 0.7698 -0.0343 0.202 Uiso 1 1 d .
O3S O 0.9514 -0.3019 0.7278 0.143 Uiso 1 1 d .
O2S O 0.6063 0.7616 0.2917 0.182 Uiso 1 1 d .
C1S C 0.8119 0.7780 -0.0265 0.170 Uiso 1 1 d .
C2S C 0.8250 0.7003 -0.0409 0.166 Uiso 1 1 d .
C3S C 0.8736 0.6993 -0.0515 0.198 Uiso 1 1 d .
C5S C 0.8655 0.8337 -0.0293 0.178 Uiso 1 1 d .
C6S C 0.6043 0.8399 0.2750 0.207 Uiso 1 1 d .
C7S C 0.5513 0.8643 0.2779 0.174 Uiso 1 1 d .
C8S C 0.5234 0.8243 0.3033 0.331 Uiso 1 1 d .
C10S C 0.5558 0.7532 0.3105 0.265 Uiso 1 1 d .
C11S C 0.9185 -0.2781 0.7579 0.232 Uiso 1 1 d .
C12S C 0.9229 -0.1765 0.7426 0.297 Uiso 1 1 d .
C13S C 0.8966 -0.2007 0.7037 0.179 Uiso 1 1 d .
C14S C 0.9316 -0.2536 0.6916 0.178 Uiso 1 1 d .

loop_
_atom_site_aniso_label
_atom_site_aniso_U_11
_atom_site_aniso_U_22
_atom_site_aniso_U_33
_atom_site_aniso_U_23
_atom_site_aniso_U_13
_atom_site_aniso_U_12
Ni1 0.0444(14) 0.0234(15) 0.0360(18) 0.0036(14) 0.0091(12) -0.0021(12)
Br1 0.0646(13) 0.0360(14) 0.0535(17) 0.0074(13) 0.0270(12) -0.0010(11)
Br2 0.0730(16) 0.0290(13) 0.073(2) -0.0061(13) 0.0044(14) 0.0146(11)
Ni1D 0.0491(15) 0.0275(16) 0.0374(19) 0.0012(14) 0.0105(13) 0.0037(12)
Br1D 0.0606(14) 0.0474(15) 0.080(2) -0.0018(15) 0.0344(13) 0.0023(12)
Br2D 0.0572(14) 0.0316(13) 0.0590(18) -0.0002(12) -0.0007(12) -0.0044(11)
Ni1E 0.0517(15) 0.0224(15) 0.0312(19) -0.0005(13) 0.0104(13) 0.0024(12)
Br1E 0.0512(13) 0.0382(13) 0.0486(17) -0.0037(12) 0.0186(11) 0.0052(10)
Br2E 0.0746(16) 0.0328(14) 0.0617(19) 0.0051(13) 0.0062(13) -0.0133(11)
Ni1C 0.0402(14) 0.0255(15) 0.046(2) 0.0049(15) 0.0122(13) -0.0016(13)
Br1C 0.0451(13) 0.0355(13) 0.0745(19) -0.0155(13) 0.0042(12) -0.0020(10)
Br2C 0.0438(12) 0.0460(14) 0.0538(17) 0.0161(13) 0.0124(11) -0.0008(11)
Ni1A 0.0348(13) 0.0232(14) 0.053(2) 0.0021(15) 0.0090(13) 0.0006(12)
Br1A 0.0494(13) 0.0368(14) 0.082(2) -0.0138(14) 0.0030(13) 0.0044(11)
Br2A 0.0368(11) 0.0431(13) 0.0558(17) 0.0104(13) 0.0174(10) 0.0016(11)
Ni1B 0.0303(13) 0.0291(15) 0.049(2) -0.0001(15) 0.0128(12) 0.0016(12)
Br1B 0.0806(15) 0.0371(14) 0.0512(17) -0.0001(13) 0.0342(13) 0.0059(13)
Br2B 0.0596(14) 0.0327(13) 0.0554(18) 0.0080(12) 0.0089(12) 0.0002(11)

loop_
_atom_type_symbol
_atom_type_description
_atom_type_scat_dispersion_real
_atom_type_scat_dispersion_imag
_atom_type_scat_source
C C 0.0033 0.0016 'International Tables Vol C Tables 4.2.6.8 and 6.1.1.4'
H H 0.0000 0.0000 'International Tables Vol C Tables 4.2.6.8 and 6.1.1.4'
N N 0.0061 0.0033 'International Tables Vol C Tables 4.2.6.8 and 6.1.1.4'
Ni Ni 0.3393 1.1124 'International Tables Vol C Tables 4.2.6.8 and 6.1.1.4'
Br Br -0.2901 2.4595 'International Tables Vol C Tables 4.2.6.8 and 6.1.1.4'
O O 0.0106 0.0060 'International Tables Vol C Tables 4.2.6.8 and 6.1.1.4'

loop_
_geom_angle_atom_site_label_1
_geom_angle_atom_site_label_2
_geom_angle_atom_site_label_3
_geom_angle
N1 Ni1 N2 82.3(5)
N1 Ni1 Br2 109.5(4)
N2 Ni1 Br2 120.4(4)
N1 Ni1 Br1 113.8(4)
N2 Ni1 Br1 105.5(4)
Br2 Ni1 Br1 119.62(13)
C1 N1 C13 121.1(10)
C1 N1 Ni1 110.9(8)
C13 N1 Ni1 127.9(8)
C11 N2 C36 120.8(11)
C11 N2 Ni1 109.4(8)
C36 N2 Ni1 129.8(8)
N2D Ni1D N1D 83.5(5)
N2D Ni1D Br2D 120.2(4)
N1D Ni1D Br2D 106.7(4)
N2D Ni1D Br1D 100.8(4)
N1D Ni1D Br1D 117.5(4)
Br2D Ni1D Br1D 122.13(13)
C1D N1D C13D 118.3(10)
C1D N1D Ni1D 107.4(7)
C13D N1D Ni1D 134.2(8)
C11D N2D C36D 119.1(11)
C11D N2D Ni1D 112.1(8)
C36D N2D Ni1D 128.8(8)
N2E Ni1E N1E 81.3(5)
N2E Ni1E Br2E 115.3(4)
N1E Ni1E Br2E 109.7(4)
N2E Ni1E Br1E 109.7(4)
N1E Ni1E Br1E 111.8(4)
Br2E Ni1E Br1E 121.85(13)
C1E N1E C13E 119.9(12)
C1E N1E Ni1E 112.5(8)
C13E N1E Ni1E 127.6(8)
C11E N2E C36E 119.3(11)
C11E N2E Ni1E 111.8(9)
C36E N2E Ni1E 128.1(9)
N2C Ni1C N1C 85.4(5)
N2C Ni1C Br1C 110.0(4)
N1C Ni1C Br1C 112.4(4)
N2C Ni1C Br2C 110.9(4)
N1C Ni1C Br2C 108.6(4)
Br1C Ni1C Br2C 123.18(13)
C1C N1C C13C 124.8(11)
C1C N1C Ni1C 105.7(8)
C13C N1C Ni1C 128.2(9)
C11C N2C C36C 117.8(9)
C11C N2C Ni1C 108.8(7)
C36C N2C Ni1C 133.3(8)
N1A Ni1A N2A 83.7(5)
N1A Ni1A Br2A 113.7(4)
N2A Ni1A Br2A 110.6(4)
N1A Ni1A Br1A 108.0(4)
N2A Ni1A Br1A 112.6(4)
Br2A Ni1A Br1A 121.80(13)
C1A N1A C13A 118.0(9)
C1A N1A Ni1A 109.4(8)
C13A N1A Ni1A 132.2(8)
C11A N2A C36A 119.0(11)
C11A N2A Ni1A 109.6(8)
C36A N2A Ni1A 131.1(8)
N1B Ni1B N2B 81.7(5)
N1B Ni1B Br2B 107.5(4)
N2B Ni1B Br2B 117.6(4)
N1B Ni1B Br1B 114.9(4)
N2B Ni1B Br1B 107.6(4)
Br2B Ni1B Br1B 121.10(13)
C1B N1B C13B 113.5(9)
C1B N1B Ni1B 114.6(8)
C13B N1B Ni1B 131.1(8)
C11B N2B C36B 117.6(10)
C11B N2B Ni1B 112.7(8)
C36B N2B Ni1B 128.7(8)
N1 C1 C11 119.6(14)
N1 C1 C2 134.8(14)
C11 C1 C2 105.4(15)
C12 C2 C3 123.6(19)
C12 C2 C1 105.5(16)
C3 C2 C1 130.8(18)
C2 C3 C4 115.3(18)
C5 C4 C3 120.8(19)
C6 C5 C4 120.8(19)
C7 C6 C5 126.7(18)
C7 C6 C12 116.6(17)
C5 C6 C12 116.7(18)
C8 C7 C6 121(2)
C7 C8 C9 125(2)
C10 C9 C8 113.3(18)
C9 C10 C12 123(2)
C9 C10 C11 133.6(18)
C12 C10 C11 103.7(18)
N2 C11 C1 117.6(16)
N2 C11 C10 132.8(16)
C1 C11 C10 109.5(16)
C2 C12 C10 116(2)
C2 C12 C6 122.8(18)
C10 C12 C6 121.4(19)
C14 C13 N1 126.2(15)
C14 C13 C18 121.2(17)
N1 C13 C18 112.6(16)
C13 C14 C15 121.3(18)
C13 C14 C20 121.9(16)
C15 C14 C20 116.5(18)
C16 C15 C14 118(2)
C17 C16 C15 119.2(19)
C17 C16 C19 123.9(18)
C15 C16 C19 117(2)
C18 C17 C16 124(2)
C17 C18 C13 116(2)
C17 C18 C28 125.2(18)
C13 C18 C28 118.6(16)
C27 C20 C21 115.4(17)
C27 C20 C14 109.2(15)
C21 C20 C14 109.2(15)
C22 C21 C26 115(2)
C22 C21 C20 120(2)
C26 C21 C20 124.7(19)
C21 C22 C23 122(2)
C24 C23 C22 118(3)
C23 C24 C25 124(3)
C24 C25 C26 113(3)
C25 C26 C21 127(3)
C29 C28 C35 112.0(15)
C29 C28 C18 115.3(15)
C35 C28 C18 106.5(15)
C30 C29 C34 121(2)
C30 C29 C28 117.1(17)
C34 C29 C28 121.7(17)
C29 C30 C31 119(2)
C32 C31 C30 118(2)
C33 C32 C31 124(2)
C34 C33 C32 116(2)
C33 C34 C29 122(2)
C41 C36 C37 121.8(18)
C41 C36 N2 119.8(18)
C37 C36 N2 118.4(15)
C36 C37 C38 116.7(18)
C36 C37 C43 123.9(17)
C38 C37 C43 119.1(19)
C37 C38 C39 124(2)
C40 C39 C38 115.2(18)
C40 C39 C42 123.0(18)
C38 C39 C42 121.7(19)
C41 C40 C39 121.5(18)
C36 C41 C40 121(2)
C36 C41 C51 118.4(17)
C40 C41 C51 120.9(17)
C37 C43 C50 108.0(15)
C37 C43 C44 108.1(14)
C50 C43 C44 113.6(16)
C49 C44 C45 120(2)
C49 C44 C43 117.5(18)
C45 C44 C43 122.1(18)
C46 C45 C44 122(2)
C47 C46 C45 115(3)
C46 C47 C48 127(3)
C47 C48 C49 116(3)
C44 C49 C48 120(2)
C52 C51 C41 117.4(16)
C52 C51 C58 109.5(15)
C41 C51 C58 111.1(15)
C53 C52 C57 120.0(16)
C53 C52 C51 118.9(15)
C57 C52 C51 121.1(15)
C52 C53 C54 117.7(18)
C55 C54 C53 122(2)
C54 C55 C56 121(2)
C57 C56 C55 115.8(18)
C56 C57 C52 123.0(17)
N1D C1D C11D 118.8(13)
N1D C1D C2D 130.7(14)
C11D C1D C2D 110.2(14)
C3D C2D C12D 121.7(18)
C3D C2D C1D 135.5(18)
C12D C2D C1D 102.8(15)
C2D C3D C4D 116.4(19)
C5D C4D C3D 122(2)
C4D C5D C6D 121.6(19)
C7D C6D C12D 120.5(18)
C7D C6D C5D 125.9(18)
C12D C6D C5D 113.0(18)
C8D C7D C6D 118(2)
C7D C8D C9D 124(2)
C10D C9D C8D 119.0(18)
C9D C10D C11D 136.5(17)
C9D C10D C12D 118.1(18)
C11D C10D C12D 105.3(17)
N2D C11D C10D 135.4(15)
N2D C11D C1D 118.1(15)
C10D C11D C1D 106.5(15)
C6D C12D C2D 124.2(17)
C6D C12D C10D 120.4(18)
C2D C12D C10D 115.0(18)
C14D C13D C18D 121.8(18)
C14D C13D N1D 117.5(14)
C18D C13D N1D 120.7(18)
C15D C14D C13D 118.1(18)
C15D C14D C20D 117(2)
C13D C14D C20D 124.8(17)
C14D C15D C16D 123(2)
C17D C16D C15D 115.1(18)
C17D C16D C19D 121.3(19)
C15D C16D C19D 123(2)
C18D C17D C16D 125(2)
C17D C18D C13D 116(2)
C17D C18D C28D 124.5(19)
C13D C18D C28D 118.9(18)
C27D C20D C14D 112.5(17)
C27D C20D C21D 111.1(18)
C14D C20D C21D 113.7(16)
C22D C21D C26D 119(2)
C22D C21D C20D 118(2)
C26D C21D C20D 123(2)
C21D C22D C23D 123(2)
C24D C23D C22D 113(3)
C23D C24D C25D 127(3)
C26D C25D C24D 116(3)
C25D C26D C21D 121(3)
C29D C28D C18D 118.3(17)
C29D C28D C35D 109.2(15)
C18D C28D C35D 107.9(16)
C30D C29D C34D 125.4(19)
C30D C29D C28D 117.5(15)
C34D C29D C28D 117.0(15)
C29D C30D C31D 115.9(18)
C30D C31D C32D 120.3(18)
C33D C32D C31D 123(2)
C34D C33D C32D 118(2)
C33D C34D C29D 117.6(19)
C41D C36D C37D 124.4(17)
C41D C36D N2D 117.7(16)
C37D C36D N2D 117.8(14)
C38D C37D C36D 114.9(17)
C38D C37D C43D 123.6(19)
C36D C37D C43D 121.2(16)
C39D C38D C37D 125(2)
C38D C39D C40D 115.2(19)
C38D C39D C42D 119.9(19)
C40D C39D C42D 124.6(18)
C41D C40D C39D 123.2(19)
C36D C41D C40D 116(2)
C36D C41D C51D 122.5(17)
C40D C41D C51D 121.3(17)
C50D C43D C37D 109.1(16)
C50D C43D C44D 111.9(16)
C37D C43D C44D 110.3(14)
C45D C44D C49D 117.8(16)
C45D C44D C43D 124.2(15)
C49D C44D C43D 117.9(14)
C46D C45D C44D 120.0(18)
C47D C46D C45D 123(2)
C46D C47D C48D 117(2)
C49D C48D C47D 121(2)
C48D C49D C44D 120.8(18)
C52D C51D C41D 115.6(16)
C52D C51D C58D 109.7(14)
C41D C51D C58D 110.1(15)
C57D C52D C53D 122.6(17)
C57D C52D C51D 122.6(16)
C53D C52D C51D 114.8(15)
C52D C53D C54D 115.3(18)
C55D C54D C53D 122(2)
C54D C55D C56D 121(2)
C55D C56D C57D 118(2)
C56D C57D C52D 121(2)
N1E C1E C11E 116.6(14)
N1E C1E C2E 136.7(16)
C11E C1E C2E 106.6(15)
C3E C2E C12E 121.2(18)
C3E C2E C1E 133.6(19)
C12E C2E C1E 105.0(16)
C2E C3E C4E 116.3(19)
C5E C4E C3E 122.5(18)
C6E C5E C4E 120(2)
C7E C6E C5E 126(2)
C7E C6E C12E 116.2(17)
C5E C6E C12E 117.7(18)
C6E C7E C8E 124(2)
C7E C8E C9E 121(2)
C10E C9E C8E 117.1(18)
C12E C10E C9E 118.7(18)
C12E C10E C11E 105.6(16)
C9E C10E C11E 135.6(17)
N2E C11E C10E 134.3(14)
N2E C11E C1E 117.6(13)
C10E C11E C1E 107.9(14)
C10E C12E C2E 114.8(17)
C10E C12E C6E 123.4(18)
C2E C12E C6E 121.8(17)
C14E C13E N1E 127.6(17)
C14E C13E C18E 116.5(18)
N1E C13E C18E 115.9(18)
C13E C14E C15E 126.5(17)
C13E C14E C20E 119.4(16)
C15E C14E C20E 113.8(17)
C14E C15E C16E 114.0(18)
C17E C16E C15E 122.7(18)
C17E C16E C19E 121.3(17)
C15E C16E C19E 115.9(18)
C18E C17E C16E 120.9(19)
C17E C18E C28E 120.4(17)
C17E C18E C13E 119(2)
C28E C18E C13E 120.5(16)
C21E C20E C27E 116.1(15)
C21E C20E C14E 110.1(13)
C27E C20E C14E 109.9(13)
C26E C21E C22E 119(2)
C26E C21E C20E 120.6(17)
C22E C21E C20E 120.6(18)
C21E C22E C23E 122(2)
C24E C23E C22E 116(2)
C23E C24E C25E 124(3)
C26E C25E C24E 118(3)
C25E C26E C21E 121(2)
C18E C28E C35E 112.6(17)
C18E C28E C29E 111.1(15)
C35E C28E C29E 111.7(15)
C30E C29E C34E 119.1(17)
C30E C29E C28E 122.1(15)
C34E C29E C28E 118.8(14)
C29E C30E C31E 119.1(19)
C32E C31E C30E 122(2)
C31E C32E C33E 118(2)
C34E C33E C32E 120.0(19)
C33E C34E C29E 121.2(17)
N2E C36E C41E 126.4(16)
N2E C36E C37E 116.5(12)
C41E C36E C37E 117.1(15)
C38E C37E C43E 118.7(18)
C38E C37E C36E 118.5(16)
C43E C37E C36E 122.3(16)
C39E C38E C37E 120(2)
C38E C39E C40E 120.3(19)
C38E C39E C42E 120(2)
C40E C39E C42E 119.1(18)
C41E C40E C39E 118.4(18)
C40E C41E C36E 125.3(19)
C40E C41E C51E 118.0(16)
C36E C41E C51E 116.5(15)
C37E C43E C44E 111.9(16)
C37E C43E C50E 108.7(17)
C44E C43E C50E 113.4(18)
C49E C44E C45E 115(2)
C49E C44E C43E 121(2)
C45E C44E C43E 123.9(19)
C46E C45E C44E 125(2)
C47E C46E C45E 118(2)
C46E C47E C48E 118(3)
C47E C48E C49E 123(3)
C44E C49E C48E 121(2)
C52E C51E C58E 114.7(14)
C52E C51E C41E 111.9(14)
C58E C51E C41E 108.5(14)
C53E C52E C57E 114.9(17)
C53E C52E C51E 119.9(15)
C57E C52E C51E 125.2(15)
C52E C53E C54E 122.6(19)
C53E C54E C55E 121(2)
C54E C55E C56E 117.0(19)
C57E C56E C55E 119.6(19)
C56E C57E C52E 123.9(18)
N1C C1C C11C 123.4(15)
N1C C1C C2C 128.8(14)
C11C C1C C2C 105.9(15)
C3C C2C C12C 126.4(18)
C3C C2C C1C 131.5(17)
C12C C2C C1C 101.7(15)
C2C C3C C4C 117.7(17)
C5C C4C C3C 114.6(18)
C6C C5C C4C 128(2)
C5C C6C C12C 115.9(19)
C5C C6C C7C 131(2)
C12C C6C C7C 112.7(17)
C8C C7C C6C 122(2)
C7C C8C C9C 122.4(18)
C10C C9C C8C 118.4(17)
C12C C10C C9C 120.1(17)
C12C C10C C11C 105.4(14)
C9C C10C C11C 134.5(16)
N2C C11C C10C 135.4(13)
N2C C11C C1C 115.9(14)
C10C C11C C1C 108.7(14)
C10C C12C C2C 117.8(17)
C10C C12C C6C 124.4(16)
C2C C12C C6C 117.5(16)
C18C C13C N1C 126.5(17)
C18C C13C C14C 116.0(16)
N1C C13C C14C 117.5(14)
C15C C14C C13C 119.8(17)
C15C C14C C20C 117.2(17)
C13C C14C C20C 123.0(15)
C16C C15C C14C 122(2)
C15C C16C C17C 116(2)
C15C C16C C19C 126(2)
C17C C16C C19C 118(2)
C18C C17C C16C 121(2)
C13C C18C C17C 125(2)
C13C C18C C28C 118.1(16)
C17C C18C C28C 116.7(17)
C27C C20C C21C 109.0(15)
C27C C20C C14C 111.4(16)
C21C C20C C14C 113.8(14)
C26C C21C C22C 113.5(18)
C26C C21C C20C 126.0(16)
C22C C21C C20C 120.3(17)
C23C C22C C21C 125(2)
C24C C23C C22C 118(2)
C25C C24C C23C 121(2)
C24C C25C C26C 118(2)
C25C C26C C21C 124.6(19)
C35C C28C C29C 110.5(15)
C35C C28C C18C 115.9(15)
C29C C28C C18C 113.5(15)
C30C C29C C34C 118.2(17)
C30C C29C C28C 122.5(15)
C34C C29C C28C 119.2(15)
C29C C30C C31C 121.2(18)
C32C C31C C30C 120.1(18)
C33C C32C C31C 118.8(19)
C32C C33C C34C 121(2)
C33C C34C C29C 120.5(18)
C37C C36C C41C 120.8(16)
C37C C36C N2C 120.8(14)
C41C C36C N2C 118.3(16)
C36C C37C C38C 117.7(17)
C36C C37C C43C 125.1(15)
C38C C37C C43C 117.2(17)
C39C C38C C37C 124(2)
C40C C39C C38C 113.3(19)
C40C C39C C42C 124.4(19)
C38C C39C C42C 122.1(19)
C41C C40C C39C 124(2)
C40C C41C C36C 119.3(19)
C40C C41C C51C 121.9(18)
C36C C41C C51C 118.7(16)
C37C C43C C44C 112.8(14)
C37C C43C C50C 110.6(16)
C44C C43C C50C 114.9(16)
C49C C44C C45C 118(2)
C49C C44C C43C 118.1(17)
C45C C44C C43C 123.3(16)
C44C C45C C46C 119(2)
C47C C46C C45C 121(2)
C48C C47C C46C 121(2)
C47C C48C C49C 118(2)
C44C C49C C48C 122(2)
C52C C51C C58C 111.6(16)
C52C C51C C41C 112.0(15)
C58C C51C C41C 107.8(15)
C57C C52C C53C 118.4(17)
C57C C52C C51C 123.9(15)
C53C C52C C51C 117.7(14)
C52C C53C C54C 122.5(17)
C55C C54C C53C 117.0(19)
C54C C55C C56C 123(2)
C57C C56C C55C 117.9(19)
C52C C57C C56C 121.5(18)
N1A C1A C11A 119.7(14)
N1A C1A C2A 135.4(13)
C11A C1A C2A 104.9(14)
C12A C2A C3A 119.8(18)
C12A C2A C1A 106.4(14)
C3A C2A C1A 133.7(16)
C2A C3A C4A 115.2(17)
C5A C4A C3A 125(2)
C4A C5A C6A 122(2)
C7A C6A C12A 119.4(18)
C7A C6A C5A 126.5(19)
C12A C6A C5A 113.8(16)
C6A C7A C8A 121(2)
C7A C8A C9A 120.9(18)
C10A C9A C8A 117.9(18)
C9A C10A C12A 120.5(18)
C9A C10A C11A 133.5(17)
C12A C10A C11A 106.0(15)
N2A C11A C10A 134.9(15)
N2A C11A C1A 117.6(15)
C10A C11A C1A 107.5(15)
C2A C12A C6A 124.6(16)
C2A C12A C10A 115.2(17)
C6A C12A C10A 120.2(16)
C18A C13A C14A 121.0(16)
C18A C13A N1A 122.0(15)
C14A C13A N1A 117.0(14)
C13A C14A C15A 115.8(17)
C13A C14A C20A 126.9(16)
C15A C14A C20A 117.2(16)
C16A C15A C14A 121.7(17)
C17A C16A C15A 121.5(18)
C17A C16A C19A 121.9(18)
C15A C16A C19A 116.4(17)
C16A C17A C18A 120(2)
C17A C18A C13A 120.1(18)
C17A C18A C28A 122.7(18)
C13A C18A C28A 117.1(16)
C27A C20A C14A 111.7(18)
C27A C20A C21A 114.0(18)
C14A C20A C21A 112.6(16)
C26A C21A C22A 119(3)
C26A C21A C20A 122(2)
C22A C21A C20A 118(2)
C23A C22A C21A 119(3)
C24A C23A C22A 111(3)
C23A C24A C25A 138(3)
C24A C25A C26A 103(3)
C21A C26A C25A 129(3)
C29A C28A C18A 110.6(15)
C29A C28A C35A 109.8(15)
C18A C28A C35A 112.2(15)
C30A C29A C34A 116.3(15)
C30A C29A C28A 124.5(13)
C34A C29A C28A 119.1(13)
C31A C30A C29A 123.9(16)
C30A C31A C32A 117.5(16)
C33A C32A C31A 120.8(16)
C32A C33A C34A 120.6(15)
C33A C34A C29A 121.0(15)
C41A C36A C37A 127.2(16)
C41A C36A N2A 116.3(15)
C37A C36A N2A 116.5(15)
C38A C37A C36A 116.0(18)
C38A C37A C43A 118.4(17)
C36A C37A C43A 125.3(15)
C37A C38A C39A 120.0(19)
C40A C39A C38A 117.9(18)
C40A C39A C42A 123.4(19)
C38A C39A C42A 118.6(17)
C39A C40A C41A 125(2)
C36A C41A C40A 112.9(18)
C36A C41A C51A 123.6(17)
C40A C41A C51A 123.4(19)
C44A C43A C37A 110.9(14)
C44A C43A C50A 109.9(15)
C37A C43A C50A 110.6(15)
C49A C44A C45A 119.7(18)
C49A C44A C43A 118.8(15)
C45A C44A C43A 121.4(16)
C46A C45A C44A 121(2)
C47A C46A C45A 116(2)
C48A C47A C46A 125(2)
C47A C48A C49A 116(2)
C44A C49A C48A 121.8(18)
C41A C51A C58A 110.6(17)
C41A C51A C52A 114.8(16)
C58A C51A C52A 107.7(17)
C57A C52A C53A 121.7(19)
C57A C52A C51A 121.4(16)
C53A C52A C51A 116.8(16)
C54A C53A C52A 119(2)
C55A C54A C53A 123(2)
C54A C55A C56A 115(2)
C57A C56A C55A 125(2)
C52A C57A C56A 117(2)
N1B C1B C2B 139.7(13)
N1B C1B C11B 112.5(12)
C2B C1B C11B 107.5(13)
C3B C2B C12B 120.5(17)
C3B C2B C1B 132.8(16)
C12B C2B C1B 106.3(14)
C2B C3B C4B 120.4(17)
C5B C4B C3B 114.4(18)
C4B C5B C6B 128(2)
C5B C6B C12B 115.6(18)
C5B C6B C7B 129(2)
C12B C6B C7B 114.8(17)
C8B C7B C6B 121(2)
C7B C8B C9B 121(2)
C10B C9B C8B 119.1(19)
C9B C10B C12B 118.1(19)
C9B C10B C11B 131.3(17)
C12B C10B C11B 110.6(15)
N2B C11B C10B 140.0(14)
N2B C11B C1B 118.1(13)
C10B C11B C1B 101.5(13)
C10B C12B C6B 125.2(18)
C10B C12B C2B 113.9(18)
C6B C12B C2B 120.8(16)
C18B C13B C14B 122.4(17)
C18B C13B N1B 121.0(16)
C14B C13B N1B 116.6(14)
C13B C14B C15B 119.5(18)
C13B C14B C20B 123.0(15)
C15B C14B C20B 117.5(17)
C16B C15B C14B 119(2)
C17B C16B C15B 118(2)
C17B C16B C19B 121(2)
C15B C16B C19B 120(2)
C16B C17B C18B 123(2)
C13B C18B C17B 117.3(19)
C13B C18B C28B 125.1(17)
C17B C18B C28B 117.5(18)
C21B C20B C27B 113.8(17)
C21B C20B C14B 113.1(15)
C27B C20B C14B 108.4(15)
C22B C21B C26B 115(3)
C22B C21B C20B 118(2)
C26B C21B C20B 128(2)
C21B C22B C23B 134(3)
C24B C23B C22B 101(3)
C25B C24B C23B 138(3)
C24B C25B C26B 111(3)
C21B C26B C25B 122(3)
C18B C28B C29B 117.9(16)
C18B C28B C35B 113.0(16)
C29B C28B C35B 108.1(16)
C34B C29B C30B 120(2)
C34B C29B C28B 122.9(17)
C30B C29B C28B 117.4(17)
C31B C30B C29B 121(2)
C32B C31B C30B 116(2)
C33B C32B C31B 125(3)
C32B C33B C34B 116(2)
C29B C34B C33B 121(2)
C41B C36B N2B 122.7(17)
C41B C36B C37B 123.4(17)
N2B C36B C37B 113.9(15)
C36B C37B C38B 117.1(17)
C36B C37B C43B 125.9(16)
C38B C37B C43B 116.7(17)
C39B C38B C37B 119(2)
C40B C39B C38B 120(2)
C40B C39B C42B 122.7(19)
C38B C39B C42B 117.2(19)
C39B C40B C41B 123(2)
C36B C41B C40B 117.0(19)
C36B C41B C51B 122.8(17)
C40B C41B C51B 120.1(17)
C50B C43B C37B 111.1(19)
C50B C43B C44B 114(2)
C37B C43B C44B 112.5(17)
C49B C44B C45B 132(3)
C49B C44B C43B 120(3)
C45B C44B C43B 108(3)
C46B C45B C44B 114(3)
C47B C46B C45B 107(3)
C46B C47B C48B 145(4)
C47B C48B C49B 103(3)
C44B C49B C48B 118(3)
C41B C51B C52B 114.4(16)
C41B C51B C58B 114.3(15)
C52B C51B C58B 108.8(15)
C57B C52B C53B 116.9(18)
C57B C52B C51B 121.6(15)
C53B C52B C51B 121.5(15)
C54B C53B C52B 122.0(18)
C55B C54B C53B 119(2)
C54B C55B C56B 122(2)
C57B C56B C55B 118(2)
C52B C57B C56B 123(2)
C5S O1S C3S 106.7
C14S O3S C11S 114.5
C6S O2S C10S 108.9
C2S C1S C5S 98.2
C1S C2S C3S 115.6
C2S C3S O1S 105.8
O1S C5S C1S 104.6
O2S C6S C7S 98.4
C6S C7S C8S 122.4
C10S C8S C7S 96.2
C8S C10S O2S 111.3
O3S C11S C12S 82.4
C13S C12S C11S 94.9
C14S C13S C12S 105.4
C13S C14S O3S 95.4

loop_
_geom_bond_atom_site_label_1
_geom_bond_atom_site_label_2
_geom_bond_distance
Ni1 N1 2.035(13)
Ni1 N2 2.055(14)
Ni1 Br2 2.327(3)
Ni1 Br1 2.345(3)
N1 C1 1.283(17)
N1 C13 1.477(18)
N2 C11 1.334(19)
N2 C36 1.434(19)
Ni1D N2D 2.020(14)
Ni1D N1D 2.061(13)
Ni1D Br2D 2.330(3)
Ni1D Br1D 2.353(3)
N1D C1D 1.334(17)
N1D C13D 1.445(18)
N2D C11D 1.251(18)
N2D C36D 1.505(18)
Ni1E N2E 2.018(15)
Ni1E N1E 2.021(12)
Ni1E Br2E 2.331(3)
Ni1E Br1E 2.341(3)
N1E C1E 1.258(19)
N1E C13E 1.40(2)
N2E C11E 1.265(15)
N2E C36E 1.382(16)
Ni1C N2C 2.057(13)
Ni1C N1C 2.078(15)
Ni1C Br1C 2.324(3)
Ni1C Br2C 2.346(3)
N1C C1C 1.322(19)
N1C C13C 1.336(16)
N2C C11C 1.369(17)
N2C C36C 1.422(15)
Ni1A N1A 2.012(13)
Ni1A N2A 2.082(14)
Ni1A Br2A 2.338(3)
Ni1A Br1A 2.342(3)
N1A C1A 1.274(17)
N1A C13A 1.452(15)
N2A C11A 1.239(19)
N2A C36A 1.484(16)
Ni1B N1B 2.025(13)
Ni1B N2B 2.038(13)
Ni1B Br2B 2.338(3)
Ni1B Br1B 2.339(3)
N1B C1B 1.257(16)
N1B C13B 1.468(15)
N2B C11B 1.206(16)
N2B C36B 1.433(17)
C1 C11 1.44(2)
C1 C2 1.51(2)
C2 C12 1.36(3)
C2 C3 1.39(2)
C3 C4 1.46(3)
C4 C5 1.44(3)
C5 C6 1.40(2)
C6 C7 1.38(2)
C6 C12 1.42(2)
C7 C8 1.32(3)
C8 C9 1.45(3)
C9 C10 1.36(2)
C10 C12 1.39(3)
C10 C11 1.48(3)
C13 C14 1.32(2)
C13 C18 1.52(2)
C14 C15 1.44(3)
C14 C20 1.56(2)
C15 C16 1.43(3)
C16 C17 1.40(3)
C16 C19 1.53(3)
C17 C18 1.35(3)
C18 C28 1.59(2)
C20 C27 1.47(2)
C20 C21 1.52(2)
C21 C22 1.369(13)
C21 C26 1.392(13)
C22 C23 1.399(13)
C23 C24 1.372(13)
C24 C25 1.373(13)
C25 C26 1.380(13)
C28 C29 1.52(2)
C28 C35 1.54(2)
C29 C30 1.363(13)
C29 C34 1.382(13)
C30 C31 1.398(13)
C31 C32 1.384(13)
C32 C33 1.380(13)
C33 C34 1.377(13)
C36 C41 1.36(2)
C36 C37 1.37(2)
C37 C38 1.37(2)
C37 C43 1.53(2)
C38 C39 1.42(2)
C39 C40 1.38(2)
C39 C42 1.53(3)
C40 C41 1.37(2)
C41 C51 1.53(2)
C43 C50 1.54(2)
C43 C44 1.58(3)
C44 C49 1.381(13)
C44 C45 1.393(13)
C45 C46 1.378(13)
C46 C47 1.373(13)
C47 C48 1.379(13)
C48 C49 1.397(13)
C51 C52 1.52(2)
C51 C58 1.59(2)
C52 C53 1.367(12)
C52 C57 1.379(12)
C53 C54 1.372(13)
C54 C55 1.366(13)
C55 C56 1.382(12)
C56 C57 1.379(12)
C1D C11D 1.48(2)
C1D C2D 1.50(2)
C2D C3D 1.33(2)
C2D C12D 1.40(2)
C3D C4D 1.45(3)
C4D C5D 1.34(2)
C5D C6D 1.47(2)
C6D C7D 1.39(2)
C6D C12D 1.39(2)
C7D C8D 1.39(3)
C8D C9D 1.40(3)
C9D C10D 1.38(2)
C10D C11D 1.46(2)
C10D C12D 1.47(2)
C13D C14D 1.37(2)
C13D C18D 1.40(3)
C14D C15D 1.34(2)
C14D C20D 1.53(3)
C15D C16D 1.40(2)
C16D C17D 1.37(2)
C16D C19D 1.48(3)
C17D C18D 1.34(3)
C18D C28D 1.54(3)
C20D C27D 1.47(3)
C20D C21D 1.54(3)
C21D C22D 1.376(13)
C21D C26D 1.381(13)
C22D C23D 1.388(13)
C23D C24D 1.376(13)
C24D C25D 1.380(13)
C25D C26D 1.368(13)
C28D C29D 1.54(2)
C28D C35D 1.59(3)
C29D C30D 1.377(12)
C29D C34D 1.386(12)
C30D C31D 1.377(12)
C31D C32D 1.385(12)
C32D C33D 1.386(13)
C33D C34D 1.382(13)
C36D C41D 1.36(2)
C36D C37D 1.42(2)
C37D C38D 1.38(2)
C37D C43D 1.52(2)
C38D C39D 1.36(2)
C39D C40D 1.42(3)
C39D C42D 1.52(3)
C40D C41D 1.39(2)
C41D C51D 1.54(2)
C43D C50D 1.51(2)
C43D C44D 1.58(2)
C44D C45D 1.375(12)
C44D C49D 1.399(12)
C45D C46D 1.372(12)
C46D C47D 1.369(13)
C47D C48D 1.389(13)
C48D C49D 1.370(12)
C51D C52D 1.53(2)
C51D C58D 1.62(2)
C52D C57D 1.373(12)
C52D C53D 1.381(12)
C53D C54D 1.381(12)
C54D C55D 1.360(13)
C55D C56D 1.370(13)
C56D C57D 1.370(13)
C1E C11E 1.48(2)
C1E C2E 1.50(3)
C2E C3E 1.34(2)
C2E C12E 1.41(2)
C3E C4E 1.46(3)
C4E C5E 1.40(2)
C5E C6E 1.35(2)
C6E C7E 1.34(2)
C6E C12E 1.43(2)
C7E C8E 1.37(2)
C8E C9E 1.45(3)
C9E C10E 1.40(2)
C10E C12E 1.39(2)
C10E C11E 1.48(2)
C13E C14E 1.34(2)
C13E C18E 1.55(3)
C14E C15E 1.42(2)
C14E C20E 1.57(2)
C15E C16E 1.47(2)
C16E C17E 1.40(2)
C16E C19E 1.53(2)
C17E C18E 1.35(2)
C18E C28E 1.51(2)
C20E C21E 1.48(2)
C20E C27E 1.52(2)
C21E C26E 1.376(13)
C21E C22E 1.379(13)
C22E C23E 1.399(13)
C23E C24E 1.370(13)
C24E C25E 1.377(13)
C25E C26E 1.373(13)
C28E C35E 1.51(3)
C28E C29E 1.57(2)
C29E C30E 1.361(12)
C29E C34E 1.378(12)
C30E C31E 1.375(12)
C31E C32E 1.366(13)
C32E C33E 1.373(12)
C33E C34E 1.368(12)
C36E C41E 1.39(2)
C36E C37E 1.50(2)
C37E C38E 1.45(2)
C37E C43E 1.48(2)
C38E C39E 1.40(2)
C39E C40E 1.48(3)
C39E C42E 1.50(3)
C40E C41E 1.36(2)
C41E C51E 1.58(2)
C43E C44E 1.49(3)
C43E C50E 1.56(3)
C44E C49E 1.380(13)
C44E C45E 1.395(13)
C45E C46E 1.390(13)
C46E C47E 1.375(13)
C47E C48E 1.380(13)
C48E C49E 1.386(13)
C51E C52E 1.49(2)
C51E C58E 1.54(2)
C52E C53E 1.371(12)
C52E C57E 1.376(12)
C53E C54E 1.372(13)
C54E C55E 1.376(13)
C55E C56E 1.380(12)
C56E C57E 1.372(12)
C1C C11C 1.47(2)
C1C C2C 1.54(3)
C2C C3C 1.33(2)
C2C C12C 1.40(2)
C3C C4C 1.46(2)
C4C C5C 1.40(3)
C5C C6C 1.37(3)
C6C C12C 1.42(3)
C6C C7C 1.45(2)
C7C C8C 1.34(2)
C8C C9C 1.39(2)
C9C C10C 1.36(2)
C10C C12C 1.36(2)
C10C C11C 1.45(2)
C13C C18C 1.32(2)
C13C C14C 1.42(2)
C14C C15C 1.41(2)
C14C C20C 1.55(2)
C15C C16C 1.35(2)
C16C C17C 1.41(3)
C16C C19C 1.51(3)
C17C C18C 1.34(2)
C18C C28C 1.55(2)
C20C C27C 1.49(2)
C20C C21C 1.51(2)
C21C C26C 1.393(12)
C21C C22C 1.394(13)
C22C C23C 1.388(13)
C23C C24C 1.385(13)
C24C C25C 1.371(13)
C25C C26C 1.381(13)
C28C C35C 1.51(2)
C28C C29C 1.55(2)
C29C C30C 1.372(12)
C29C C34C 1.376(12)
C30C C31C 1.375(13)
C31C C32C 1.374(12)
C32C C33C 1.363(13)
C33C C34C 1.373(13)
C36C C37C 1.35(2)
C36C C41C 1.37(2)
C37C C38C 1.40(2)
C37C C43C 1.50(2)
C38C C39C 1.39(3)
C39C C40C 1.39(2)
C39C C42C 1.56(2)
C40C C41C 1.35(2)
C41C C51C 1.64(3)
C43C C44C 1.53(2)
C43C C50C 1.55(3)
C44C C49C 1.382(13)
C44C C45C 1.384(13)
C45C C46C 1.396(13)
C46C C47C 1.367(13)
C47C C48C 1.365(13)
C48C C49C 1.389(13)
C51C C52C 1.50(2)
C51C C58C 1.58(2)
C52C C57C 1.380(12)
C52C C53C 1.386(12)
C53C C54C 1.387(12)
C54C C55C 1.381(13)
C55C C56C 1.393(13)
C56C C57C 1.385(13)
C1A C11A 1.53(2)
C1A C2A 1.54(2)
C2A C12A 1.38(2)
C2A C3A 1.40(2)
C3A C4A 1.42(3)
C4A C5A 1.30(2)
C5A C6A 1.44(2)
C6A C7A 1.36(2)
C6A C12A 1.40(2)
C7A C8A 1.39(2)
C8A C9A 1.43(3)
C9A C10A 1.37(2)
C10A C12A 1.43(2)
C10A C11A 1.49(3)
C13A C18A 1.41(2)
C13A C14A 1.41(2)
C14A C15A 1.43(2)
C14A C20A 1.53(2)
C15A C16A 1.39(2)
C16A C17A 1.35(2)
C16A C19A 1.59(2)
C17A C18A 1.40(2)
C18A C28A 1.56(2)
C20A C27A 1.41(2)
C20A C21A 1.54(3)
C21A C26A 1.381(13)
C21A C22A 1.400(13)
C22A C23A 1.395(14)
C23A C24A 1.375(14)
C24A C25A 1.386(14)
C25A C26A 1.397(14)
C28A C29A 1.54(2)
C28A C35A 1.61(2)
C29A C30A 1.392(12)
C29A C34A 1.401(12)
C30A C31A 1.387(12)
C31A C32A 1.387(12)
C32A C33A 1.374(12)
C33A C34A 1.384(12)
C36A C41A 1.35(2)
C36A C37A 1.41(2)
C37A C38A 1.36(2)
C37A C43A 1.53(2)
C38A C39A 1.43(2)
C39A C40A 1.36(2)
C39A C42A 1.50(2)
C40A C41A 1.39(2)
C41A C51A 1.44(2)
C43A C44A 1.50(2)
C43A C50A 1.57(2)
C44A C49A 1.380(12)
C44A C45A 1.400(13)
C45A C46A 1.398(13)
C46A C47A 1.388(13)
C47A C48A 1.387(13)
C48A C49A 1.387(12)
C51A C58A 1.53(3)
C51A C52A 1.53(2)
C52A C57A 1.373(13)
C52A C53A 1.383(13)
C53A C54A 1.381(13)
C54A C55A 1.380(13)
C55A C56A 1.387(13)
C56A C57A 1.387(13)
C1B C2B 1.45(2)
C1B C11B 1.60(2)
C2B C3B 1.34(2)
C2B C12B 1.44(2)
C3B C4B 1.47(2)
C4B C5B 1.36(2)
C5B C6B 1.38(2)
C6B C12B 1.38(2)
C6B C7B 1.44(2)
C7B C8B 1.29(2)
C8B C9B 1.45(3)
C9B C10B 1.34(2)
C10B C12B 1.35(2)
C10B C11B 1.49(2)
C13B C18B 1.32(2)
C13B C14B 1.39(2)
C14B C15B 1.42(2)
C14B C20B 1.58(2)
C15B C16B 1.41(3)
C16B C17B 1.36(3)
C16B C19B 1.49(3)
C17B C18B 1.45(2)
C18B C28B 1.49(2)
C20B C21B 1.50(3)
C20B C27B 1.56(3)
C21B C22B 1.368(13)
C21B C26B 1.392(14)
C22B C23B 1.399(13)
C23B C24B 1.387(13)
C24B C25B 1.385(14)
C25B C26B 1.403(14)
C28B C29B 1.49(2)
C28B C35B 1.57(3)
C29B C34B 1.391(13)
C29B C30B 1.395(13)
C30B C31B 1.394(13)
C31B C32B 1.393(13)
C32B C33B 1.374(13)
C33B C34B 1.395(13)
C36B C41B 1.34(2)
C36B C37B 1.43(2)
C37B C38B 1.45(2)
C37B C43B 1.55(3)
C38B C39B 1.40(3)
C39B C40B 1.35(3)
C39B C42B 1.58(3)
C40B C41B 1.42(2)
C41B C51B 1.48(2)
C43B C50B 1.48(3)
C43B C44B 1.61(3)
C44B C49B 1.387(13)
C44B C45B 1.400(14)
C45B C46B 1.395(14)
C46B C47B 1.387(14)
C47B C48B 1.389(14)
C48B C49B 1.414(14)
C51B C52B 1.51(2)
C51B C58B 1.59(2)
C52B C57B 1.381(13)
C52B C53B 1.399(12)
C53B C54B 1.377(13)
C54B C55B 1.369(13)
C55B C56B 1.387(13)
C56B C57B 1.383(13)
O1S C5S 1.4071
O1S C3S 1.4196
O3S C14S 1.6171
O3S C11S 1.6285
O2S C6S 1.3670
O2S C10S 1.6312
C1S C2S 1.3894
C1S C5S 1.6648
C2S C3S 1.4121
C6S C7S 1.4628
C7S C8S 1.4768
C8S C10S 1.3830
C11S C12S 1.6850
C12S C13S 1.6180
C13S C14S 1.3736
